data_7038140
loop_
_publ_author_name
'Fagin, A. A.'
'Fukin, G. K.'
'Cherkasov, A. V.'
'Shestakov, A. F.'
'Pushkarev, A. P.'
'Balashova, T. V.'
'Maleev, A. A.'
'Bochkarev, M. N.'

_publ_section_title
;
 Ln3I5(S2N2)(S2)(THF)10- a new type of molecular compounds.
;
_journal_issue 11
_journal_name_full 'Dalton transactions (Cambridge, England : 2003)'
_journal_page_first 4558
_journal_page_last 4562
_journal_paper_doi 10.1039/c5dt04742k
_journal_volume 45
_journal_year 2016
_chemical_formula_sum 'C48 H96 Dy3 I5 N2 O12 S4'
_chemical_formula_weight 2143.50
_space_group_crystal_system monoclinic
_space_group_IT_number 4
_space_group_name_Hall 'P 2yb'
_space_group_name_H-M_alt 'P 1 21 1'
_symmetry_space_group_name_Hall 'P 2yb'
_symmetry_space_group_name_H-M 'P 1 21 1'
_atom_sites_solution_hydrogens geom
_atom_sites_solution_primary dual
_atom_sites_solution_secondary difmap
_audit_creation_method SHELXL-2014/7
_audit_update_record
;
2015-03-30 deposited with the CCDC.
2016-01-27 downloaded from the CCDC.
;
_cell_angle_alpha 90
_cell_angle_beta 90.030(2)
_cell_angle_gamma 90
_cell_formula_units_Z 4
_cell_length_a 12.4180(14)
_cell_length_b 43.476(5)
_cell_length_c 12.7074(15)
_cell_measurement_reflns_used 9316
_cell_measurement_temperature 100(2)
_cell_measurement_theta_max 40.88
_cell_measurement_theta_min 2.86
_cell_volume 6860.5(14)
_computing_cell_refinement 'Bruker SAINT'
_computing_data_collection 'Bruker APEX2'
_computing_data_reduction 'Bruker SAINT'
_computing_molecular_graphics 'Bruker SHELXTL'
_computing_publication_material 'Bruker SHELXTL'
_computing_structure_refinement 'SHELXL-2014/7 (Sheldrick, 2014)'
_computing_structure_solution 'SHELXT-2014/4 (Sheldrick, 2014)'
_diffrn_ambient_temperature 100(2)
_diffrn_measured_fraction_theta_full 0.998
_diffrn_measured_fraction_theta_max 0.998
_diffrn_measurement_device_type 'Bruker D8 Quest with CMOS detector'
_diffrn_measurement_method '\w scans'
_diffrn_radiation_type MoK\a
_diffrn_radiation_wavelength 0.71073
_diffrn_reflns_av_R_equivalents 0.0348
_diffrn_reflns_av_unetI/netI 0.0491
_diffrn_reflns_Laue_measured_fraction_full 0.998
_diffrn_reflns_Laue_measured_fraction_max 0.998
_diffrn_reflns_limit_h_max 15
_diffrn_reflns_limit_h_min -15
_diffrn_reflns_limit_k_max 55
_diffrn_reflns_limit_k_min -55
_diffrn_reflns_limit_l_max 16
_diffrn_reflns_limit_l_min -16
_diffrn_reflns_number 68257
_diffrn_reflns_point_group_measured_fraction_full 0.998
_diffrn_reflns_point_group_measured_fraction_max 0.998
_diffrn_reflns_theta_full 25.242
_diffrn_reflns_theta_max 26.999
_diffrn_reflns_theta_min 2.341
_diffrn_source 'microfocus tube'
_exptl_absorpt_coefficient_mu 5.657
_exptl_absorpt_correction_T_max 0.6553
_exptl_absorpt_correction_T_min 0.4445
_exptl_absorpt_correction_type multi-scan
_exptl_absorpt_process_details 'SADABS 2014/4'
_exptl_crystal_colour yellow
_exptl_crystal_density_diffrn 2.075
_exptl_crystal_description prism
_exptl_crystal_F_000 4084
_exptl_crystal_size_max 0.120
_exptl_crystal_size_mid 0.100
_exptl_crystal_size_min 0.100
_refine_diff_density_max 1.853
_refine_diff_density_min -1.600
_refine_diff_density_rms 0.202
_refine_ls_abs_structure_details
;
 Twinning involves inversion, so Flack parameter cannot be determined
;
_refine_ls_extinction_method none
_refine_ls_goodness_of_fit_ref 1.085
_refine_ls_hydrogen_treatment constr
_refine_ls_matrix_type full
_refine_ls_number_parameters 1012
_refine_ls_number_reflns 29695
_refine_ls_number_restraints 91
_refine_ls_restrained_S_all 1.084
_refine_ls_R_factor_all 0.0346
_refine_ls_R_factor_gt 0.0340
_refine_ls_shift/su_max 0.002
_refine_ls_shift/su_mean 0.000
_refine_ls_structure_factor_coef Fsqd
_refine_ls_weighting_details 'w=1/[\s^2^(Fo^2^)+(0.0300P)^2^+41.6000P] where P=(Fo^2^+2Fc^2^)/3'
_refine_ls_weighting_scheme calc
_refine_ls_wR_factor_gt 0.0848
_refine_ls_wR_factor_ref 0.0851
_reflns_Friedel_coverage 0.974
_reflns_Friedel_fraction_full 0.999
_reflns_Friedel_fraction_max 0.998
_reflns_number_gt 29318
_reflns_number_total 29695
_reflns_threshold_expression 'I > 2\s(I)'
_cod_data_source_file c5dt04742k2.cif
_cod_data_source_block dyisnsn
_cod_depositor_comments 'Adding full bibliography for 7038139--7038141.cif.'
_cod_database_code 7038140
_shelx_shelxl_version_number 2014/7
_shelx_space_group_comment
;
The symmetry employed for this shelxl refinement is uniquely defined
by the following loop, which should always be used as a source of
symmetry information in preference to the above space-group names.
They are only intended as comments.
;
_shelx_estimated_absorpt_t_min 0.550
_shelx_estimated_absorpt_t_max 0.602

loop_
_space_group_symop_operation_xyz
'x, y, z'
'-x, y+1/2, -z'

loop_
_atom_site_label
_atom_site_type_symbol
_atom_site_fract_x
_atom_site_fract_y
_atom_site_fract_z
_atom_site_U_iso_or_equiv
_atom_site_adp_type
_atom_site_occupancy
_atom_site_site_symmetry_order
_atom_site_calc_flag
_atom_site_refinement_flags_posn
_atom_site_refinement_flags_adp
Dy1A Dy 0.59666(4) 0.31743(2) 0.61779(4) 0.01550(10) Uani 1 1 d . .
I1A I 0.54685(5) 0.38158(2) 0.71604(5) 0.01553(14) Uani 1 1 d . .
I2A I 0.59143(6) 0.24818(2) 0.55706(5) 0.01817(15) Uani 1 1 d . .
Dy2A Dy 0.90308(4) 0.33723(2) 0.28921(4) 0.01603(10) Uani 1 1 d . .
I3A I 1.07219(6) 0.30873(2) 0.45410(5) 0.01844(15) Uani 1 1 d . .
I4A I 0.69621(6) 0.34258(2) 0.14187(5) 0.01645(14) Uani 1 1 d . .
Dy3A Dy 0.96755(4) 0.42476(2) 0.34665(4) 0.01554(10) Uani 1 1 d . .
I5A I 0.91404(6) 0.47193(2) 0.52820(5) 0.01664(14) Uani 1 1 d . .
S1A S 0.7458(2) 0.31987(5) 0.44648(19) 0.0128(5) Uani 1 1 d . .
S2A S 0.7956(2) 0.38040(5) 0.51103(18) 0.0100(5) Uani 1 1 d . .
N1A N 0.7327(7) 0.34991(18) 0.5319(7) 0.0121(11) Uani 1 1 d . .
N2A N 0.8674(7) 0.37972(19) 0.4161(6) 0.0109(10) Uani 1 1 d . .
S3A S 1.0851(2) 0.37495(6) 0.26825(19) 0.0132(5) Uani 1 1 d . .
S4A S 0.9627(2) 0.38871(6) 0.16540(19) 0.0134(5) Uani 1 1 d . .
O1A O 0.7676(6) 0.30344(16) 0.7017(6) 0.0148(10) Uani 1 1 d . .
C1A C 0.8138(10) 0.3267(3) 0.7707(10) 0.0231(19) Uani 1 1 d . .
H1AA H 0.7987 0.3220 0.8455 0.028 Uiso 1 1 calc R U
H1AB H 0.7849 0.3474 0.7540 0.028 Uiso 1 1 calc R U
C2A C 0.9345(9) 0.3251(3) 0.7480(9) 0.0208(18) Uani 1 1 d . .
H2AA H 0.9538 0.3363 0.6829 0.025 Uiso 1 1 calc R U
H2AB H 0.9779 0.3329 0.8075 0.025 Uiso 1 1 calc R U
C3A C 0.9463(10) 0.2911(2) 0.7350(8) 0.0188(17) Uani 1 1 d . .
H3AA H 1.0127 0.2861 0.6954 0.023 Uiso 1 1 calc R U
H3AB H 0.9492 0.2807 0.8044 0.023 Uiso 1 1 calc R U
C4A C 0.8513(8) 0.2816(2) 0.6767(8) 0.0144(16) Uani 1 1 d . .
H4AA H 0.8661 0.2817 0.6002 0.017 Uiso 1 1 calc R U
H4AB H 0.8292 0.2606 0.6977 0.017 Uiso 1 1 calc R U
O2A O 0.5701(6) 0.29776(16) 0.8045(5) 0.0139(10) Uani 1 1 d . .
C5A C 0.5119(10) 0.3136(3) 0.8879(9) 0.0242(19) Uani 1 1 d . .
H5AA H 0.4459 0.3233 0.8593 0.029 Uiso 1 1 calc R U
H5AB H 0.5576 0.3299 0.9193 0.029 Uiso 1 1 calc R U
C6A C 0.4833(12) 0.2903(3) 0.9684(10) 0.029(2) Uani 1 1 d . .
H6AA H 0.4171 0.2788 0.9498 0.035 Uiso 1 1 calc R U
H6AB H 0.4755 0.2994 1.0394 0.035 Uiso 1 1 calc R U
C7A C 0.5861(11) 0.2700(3) 0.9589(10) 0.031(2) Uani 1 1 d . .
H7AA H 0.6455 0.2788 1.0011 0.037 Uiso 1 1 calc R U
H7AB H 0.5715 0.2489 0.9846 0.037 Uiso 1 1 calc R U
C8A C 0.6145(9) 0.2694(3) 0.8486(8) 0.0190(17) Uani 1 1 d . .
H8AA H 0.5829 0.2512 0.8135 0.023 Uiso 1 1 calc R U
H8AB H 0.6936 0.2689 0.8398 0.023 Uiso 1 1 calc R U
O3A O 0.4020(6) 0.30770(16) 0.6438(6) 0.0151(9) Uani 1 1 d . U
C9A C 0.3159(8) 0.3300(3) 0.6261(10) 0.0230(8) Uani 1 1 d . U
H9AA H 0.2845 0.3277 0.5548 0.028 Uiso 1 1 calc R U
H9AB H 0.3425 0.3513 0.6346 0.028 Uiso 1 1 calc R U
C10A C 0.2345(9) 0.3220(3) 0.7102(11) 0.0283(8) Uani 1 1 d . U
H10A H 0.1617 0.3298 0.6926 0.034 Uiso 1 1 calc R U
H10B H 0.2564 0.3299 0.7801 0.034 Uiso 1 1 calc R U
C11A C 0.2405(10) 0.2858(3) 0.7043(10) 0.0257(12) Uani 1 1 d . U
H11A H 0.2185 0.2763 0.7719 0.031 Uiso 1 1 calc R U
H11B H 0.1941 0.2777 0.6473 0.031 Uiso 1 1 calc R U
C12A C 0.3467(10) 0.2804(3) 0.6839(10) 0.0233(19) Uani 1 1 d . .
H12A H 0.3526 0.2636 0.6315 0.028 Uiso 1 1 calc R U
H12B H 0.3826 0.2735 0.7493 0.028 Uiso 1 1 calc R U
O4A O 0.4916(6) 0.33504(16) 0.4618(5) 0.0153(10) Uani 1 1 d . .
C13A C 0.4524(10) 0.3132(3) 0.3875(9) 0.0259(16) Uani 1 1 d . U
H13A H 0.4033 0.2983 0.4222 0.031 Uiso 1 1 calc R U
H13B H 0.5129 0.3016 0.3556 0.031 Uiso 1 1 calc R U
C14A C 0.3930(11) 0.3313(3) 0.3048(11) 0.0301(19) Uani 1 1 d . .
H14A H 0.4170 0.3250 0.2337 0.036 Uiso 1 1 calc R U
H14B H 0.3146 0.3275 0.3104 0.036 Uiso 1 1 calc R U
C15A C 0.4174(10) 0.3648(3) 0.3229(10) 0.0265(17) Uani 1 1 d . .
H15A H 0.3535 0.3759 0.3500 0.032 Uiso 1 1 calc R U
H15B H 0.4427 0.3749 0.2576 0.032 Uiso 1 1 calc R U
C16A C 0.5066(10) 0.3632(2) 0.4053(8) 0.0193(15) Uani 1 1 d . .
H16A H 0.5781 0.3635 0.3709 0.023 Uiso 1 1 calc R U
H16B H 0.5018 0.3810 0.4538 0.023 Uiso 1 1 calc R U
O5A O 0.9952(7) 0.31173(16) 0.1374(6) 0.0187(12) Uani 1 1 d . .
C17A C 1.1024(11) 0.2974(3) 0.1492(10) 0.027(2) Uani 1 1 d . .
H17A H 1.1299 0.2999 0.2219 0.032 Uiso 1 1 calc R U
H17B H 1.0999 0.2752 0.1317 0.032 Uiso 1 1 calc R U
C18A C 1.1679(12) 0.3139(3) 0.0757(11) 0.034(2) Uani 1 1 d . .
H18A H 1.2260 0.3005 0.0486 0.041 Uiso 1 1 calc R U
H18B H 1.2012 0.3320 0.1101 0.041 Uiso 1 1 calc R U
C19A C 1.0945(10) 0.3242(3) -0.0145(10) 0.030(2) Uani 1 1 d . .
H19A H 1.1033 0.3465 -0.0292 0.036 Uiso 1 1 calc R U
H19B H 1.1092 0.3124 -0.0795 0.036 Uiso 1 1 calc R U
C20A C 0.9827(10) 0.3173(3) 0.0278(9) 0.0234(19) Uani 1 1 d . .
H20A H 0.9341 0.3350 0.0158 0.028 Uiso 1 1 calc R U
H20B H 0.9521 0.2990 -0.0076 0.028 Uiso 1 1 calc R U
O6A O 0.8503(6) 0.27980(17) 0.2787(6) 0.0154(12) Uani 1 1 d . .
C21A C 0.8605(10) 0.2550(3) 0.3532(8) 0.0209(18) Uani 1 1 d . .
H21A H 0.7899 0.2502 0.3854 0.025 Uiso 1 1 calc R U
H21B H 0.9119 0.2606 0.4098 0.025 Uiso 1 1 calc R U
C22A C 0.9009(10) 0.2284(3) 0.2924(9) 0.0254(19) Uani 1 1 d . .
H22A H 0.8725 0.2088 0.3207 0.030 Uiso 1 1 calc R U
H22B H 0.9806 0.2277 0.2927 0.030 Uiso 1 1 calc R U
C23A C 0.8555(11) 0.2349(3) 0.1766(8) 0.027(2) Uani 1 1 d . .
H23A H 0.9145 0.2352 0.1242 0.032 Uiso 1 1 calc R U
H23B H 0.8020 0.2192 0.1558 0.032 Uiso 1 1 calc R U
C24A C 0.8053(9) 0.2653(2) 0.1865(8) 0.0164(16) Uani 1 1 d . .
H24A H 0.8204 0.2779 0.1232 0.020 Uiso 1 1 calc R U
H24B H 0.7263 0.2632 0.1940 0.020 Uiso 1 1 calc R U
O7A O 0.7669(6) 0.43493(19) 0.3007(6) 0.0207(13) Uani 1 1 d . .
C25A C 0.6793(9) 0.4420(3) 0.3712(9) 0.0226(19) Uani 1 1 d . .
H25A H 0.6957 0.4606 0.4133 0.027 Uiso 1 1 calc R U
H25B H 0.6653 0.4246 0.4196 0.027 Uiso 1 1 calc R U
C26A C 0.5854(10) 0.4475(3) 0.3018(10) 0.029(2) Uani 1 1 d . .
H26A H 0.5782 0.4696 0.2855 0.035 Uiso 1 1 calc R U
H26B H 0.5183 0.4403 0.3361 0.035 Uiso 1 1 calc R U
C27A C 0.6063(11) 0.4294(3) 0.2029(10) 0.032(2) Uani 1 1 d . .
H27A H 0.5694 0.4385 0.1413 0.038 Uiso 1 1 calc R U
H27B H 0.5845 0.4076 0.2105 0.038 Uiso 1 1 calc R U
C28A C 0.7309(10) 0.4329(3) 0.1952(9) 0.026(2) Uani 1 1 d . .
H28A H 0.7632 0.4148 0.1597 0.031 Uiso 1 1 calc R U
H28B H 0.7503 0.4517 0.1555 0.031 Uiso 1 1 calc R U
O8A O 0.9486(6) 0.46914(16) 0.2206(6) 0.0176(12) Uani 1 1 d . .
C29A C 0.8843(10) 0.4967(3) 0.2412(10) 0.0249(19) Uani 1 1 d . .
H29A H 0.9232 0.5110 0.2886 0.030 Uiso 1 1 calc R U
H29B H 0.8144 0.4912 0.2736 0.030 Uiso 1 1 calc R U
C30A C 0.8679(10) 0.5110(3) 0.1342(11) 0.029(2) Uani 1 1 d . .
H30A H 0.8619 0.5336 0.1393 0.035 Uiso 1 1 calc R U
H30B H 0.8025 0.5027 0.0996 0.035 Uiso 1 1 calc R U
C31A C 0.9705(12) 0.5015(3) 0.0739(12) 0.033(2) Uani 1 1 d . .
H31A H 0.9583 0.5014 -0.0031 0.040 Uiso 1 1 calc R U
H31B H 1.0317 0.5153 0.0905 0.040 Uiso 1 1 calc R U
C32A C 0.9888(10) 0.4695(3) 0.1158(10) 0.027(2) Uani 1 1 d . .
H32A H 0.9502 0.4542 0.0721 0.032 Uiso 1 1 calc R U
H32B H 1.0666 0.4644 0.1152 0.032 Uiso 1 1 calc R U
O9A O 1.1509(6) 0.44954(17) 0.3157(6) 0.0153(12) Uani 1 1 d . .
C33A C 1.1760(11) 0.4789(3) 0.3614(10) 0.034(2) Uani 1 1 d . .
H33A H 1.1753 0.4776 0.4392 0.041 Uiso 1 1 calc R U
H33B H 1.1226 0.4945 0.3392 0.041 Uiso 1 1 calc R U
C34A C 1.2875(11) 0.4875(3) 0.3224(12) 0.036(2) Uani 1 1 d . .
H34A H 1.3441 0.4803 0.3713 0.044 Uiso 1 1 calc R U
H34B H 1.2945 0.5101 0.3129 0.044 Uiso 1 1 calc R U
C35A C 1.2933(11) 0.4703(3) 0.2151(10) 0.028(2) Uani 1 1 d . .
H35A H 1.2570 0.4821 0.1585 0.034 Uiso 1 1 calc R U
H35B H 1.3688 0.4662 0.1943 0.034 Uiso 1 1 calc R U
C36A C 1.2352(10) 0.4417(2) 0.2397(9) 0.0205(18) Uani 1 1 d . .
H36A H 1.2028 0.4329 0.1750 0.025 Uiso 1 1 calc R U
H36B H 1.2851 0.4263 0.2701 0.025 Uiso 1 1 calc R U
O10A O 1.0886(7) 0.40877(17) 0.4981(5) 0.0166(12) Uani 1 1 d . U
C37A C 1.2044(9) 0.4048(3) 0.5020(10) 0.027(2) Uani 1 1 d . .
H37A H 1.2396 0.4172 0.4464 0.032 Uiso 1 1 calc R U
H37B H 1.2237 0.3830 0.4918 0.032 Uiso 1 1 calc R U
C38A C 1.2389(11) 0.4156(3) 0.6085(10) 0.027(2) Uani 1 1 d . .
H38A H 1.3066 0.4054 0.6305 0.033 Uiso 1 1 calc R U
H38B H 1.2495 0.4382 0.6094 0.033 Uiso 1 1 calc R U
C39A C 1.1487(10) 0.4065(3) 0.6767(9) 0.0227(19) Uani 1 1 d . .
H39A H 1.1301 0.4234 0.7259 0.027 Uiso 1 1 calc R U
H39B H 1.1674 0.3880 0.7180 0.027 Uiso 1 1 calc R U
C40A C 1.0511(10) 0.3996(2) 0.5989(9) 0.0195(18) Uani 1 1 d . .
H40A H 1.0327 0.3775 0.5994 0.023 Uiso 1 1 calc R U
H40B H 0.9866 0.4116 0.6193 0.023 Uiso 1 1 calc R U
Dy1B Dy 0.87282(4) 0.66234(2) 0.11740(4) 0.01481(10) Uani 1 1 d . .
I1B I 0.87591(6) 0.73183(2) 0.05792(5) 0.01672(14) Uani 1 1 d . .
I2B I 0.92575(5) 0.59832(2) 0.21612(6) 0.01583(14) Uani 1 1 d . .
Dy2B Dy 0.56101(4) 0.64248(2) -0.21254(4) 0.01535(10) Uani 1 1 d . .
I3B I 0.39599(6) 0.67143(2) -0.04765(5) 0.01779(15) Uani 1 1 d . .
I4B I 0.76842(5) 0.63736(2) -0.35792(5) 0.01654(14) Uani 1 1 d . .
Dy3B Dy 0.49782(4) 0.55477(2) -0.15373(4) 0.01552(10) Uani 1 1 d . .
I5B I 0.55221(6) 0.50760(2) 0.02820(5) 0.01699(14) Uani 1 1 d . .
S1B S 0.72314(19) 0.65979(5) -0.05567(19) 0.0121(5) Uani 1 1 d . .
S2B S 0.6721(2) 0.59934(6) 0.01012(18) 0.0120(5) Uani 1 1 d . .
N1B N 0.7397(7) 0.63048(18) 0.0270(7) 0.0121(11) Uani 1 1 d . .
N2B N 0.5991(7) 0.60004(19) -0.0878(6) 0.0109(10) Uani 1 1 d . .
S3B S 0.5017(2) 0.59051(5) -0.33468(18) 0.0116(5) Uani 1 1 d . .
S4B S 0.3797(2) 0.60449(5) -0.23496(18) 0.0110(5) Uani 1 1 d . .
O1B O 0.7039(6) 0.67492(16) 0.2029(6) 0.0148(10) Uani 1 1 d . .
C1B C 0.6183(10) 0.6961(3) 0.1638(10) 0.0231(19) Uani 1 1 d . .
H1BA H 0.6057 0.6933 0.0875 0.028 Uiso 1 1 calc R U
H1BB H 0.6374 0.7179 0.1774 0.028 Uiso 1 1 calc R U
C2B C 0.5169(9) 0.6862(3) 0.2296(9) 0.0208(18) Uani 1 1 d . .
H2BA H 0.4494 0.6891 0.1893 0.025 Uiso 1 1 calc R U
H2BB H 0.5122 0.6977 0.2967 0.025 Uiso 1 1 calc R U
C3B C 0.5421(10) 0.6510(2) 0.2487(8) 0.0188(17) Uani 1 1 d . .
H3BA H 0.5014 0.6427 0.3095 0.023 Uiso 1 1 calc R U
H3BB H 0.5262 0.6385 0.1855 0.023 Uiso 1 1 calc R U
C4B C 0.6562(8) 0.6523(2) 0.2700(8) 0.0144(16) Uani 1 1 d . .
H4BA H 0.6686 0.6578 0.3447 0.017 Uiso 1 1 calc R U
H4BB H 0.6893 0.6319 0.2567 0.017 Uiso 1 1 calc R U
O2B O 0.9007(6) 0.68067(16) 0.3091(5) 0.0139(10) Uani 1 1 d . .
C5B C 0.8648(10) 0.7096(3) 0.3467(9) 0.0242(19) Uani 1 1 d . .
H5BA H 0.7874 0.7126 0.3309 0.029 Uiso 1 1 calc R U
H5BB H 0.9062 0.7265 0.3137 0.029 Uiso 1 1 calc R U
C6B C 0.8840(12) 0.7089(3) 0.4679(10) 0.029(2) Uani 1 1 d . .
H6BA H 0.8970 0.7298 0.4966 0.035 Uiso 1 1 calc R U
H6BB H 0.8233 0.6992 0.5058 0.035 Uiso 1 1 calc R U
C7B C 0.9817(12) 0.6898(3) 0.4712(10) 0.031(2) Uani 1 1 d . .
H7BA H 0.9921 0.6808 0.5420 0.037 Uiso 1 1 calc R U
H7BB H 1.0462 0.7020 0.4527 0.037 Uiso 1 1 calc R U
C8B C 0.9613(9) 0.6652(3) 0.3908(8) 0.0190(17) Uani 1 1 d . .
H8BA H 1.0299 0.6570 0.3628 0.023 Uiso 1 1 calc R U
H8BB H 0.9192 0.6481 0.4215 0.023 Uiso 1 1 calc R U
O3B O 1.0693(6) 0.67323(16) 0.1447(6) 0.0151(9) Uani 1 1 d . U
C9B C 1.1145(9) 0.7016(3) 0.1855(10) 0.0230(8) Uani 1 1 d . U
H9BA H 1.0691 0.7102 0.2424 0.028 Uiso 1 1 calc R U
H9BB H 1.1225 0.7171 0.1292 0.028 Uiso 1 1 calc R U
C10B C 1.2267(9) 0.6911(3) 0.2286(11) 0.0283(8) Uani 1 1 d . U
H10C H 1.2851 0.7017 0.1899 0.034 Uiso 1 1 calc R U
H10D H 1.2331 0.6964 0.3042 0.034 Uiso 1 1 calc R U
C11B C 1.2356(10) 0.6576(3) 0.2140(10) 0.0257(12) Uani 1 1 d . U
H11C H 1.2179 0.6465 0.2798 0.031 Uiso 1 1 calc R U
H11D H 1.3091 0.6518 0.1913 0.031 Uiso 1 1 calc R U
C12B C 1.1530(9) 0.6507(3) 0.1278(10) 0.0233(19) Uani 1 1 d . .
H12C H 1.1853 0.6530 0.0570 0.028 Uiso 1 1 calc R U
H12D H 1.1243 0.6295 0.1351 0.028 Uiso 1 1 calc R U
O4B O 0.9753(6) 0.64332(16) -0.0359(5) 0.0153(10) Uani 1 1 d . .
C13B C 1.0151(10) 0.6658(3) -0.1127(9) 0.0259(16) Uani 1 1 d . U
H13C H 1.0581 0.6819 -0.0775 0.031 Uiso 1 1 calc R U
H13D H 0.9545 0.6756 -0.1506 0.031 Uiso 1 1 calc R U
C14B C 1.0847(11) 0.6472(3) -0.1878(11) 0.0301(19) Uani 1 1 d . .
H14C H 1.0754 0.6544 -0.2611 0.036 Uiso 1 1 calc R U
H14D H 1.1617 0.6487 -0.1684 0.036 Uiso 1 1 calc R U
C15B C 1.0446(10) 0.6148(3) -0.1754(10) 0.0265(17) Uani 1 1 d . .
H15C H 1.0141 0.6074 -0.2429 0.032 Uiso 1 1 calc R U
H15D H 1.1050 0.6011 -0.1558 0.032 Uiso 1 1 calc R U
C16B C 0.9613(10) 0.6140(2) -0.0931(8) 0.0193(15) Uani 1 1 d . .
H16C H 0.9722 0.5963 -0.0455 0.023 Uiso 1 1 calc R U
H16D H 0.8885 0.6127 -0.1245 0.023 Uiso 1 1 calc R U
O5B O 0.6066(7) 0.69978(16) -0.2294(6) 0.0187(12) Uani 1 1 d . .
C17B C 0.6037(11) 0.7239(3) -0.1504(10) 0.027(2) Uani 1 1 d . .
H17C H 0.6381 0.7166 -0.0846 0.032 Uiso 1 1 calc R U
H17D H 0.5281 0.7295 -0.1345 0.032 Uiso 1 1 calc R U
C18B C 0.6635(12) 0.7516(3) -0.1928(11) 0.034(2) Uani 1 1 d . .
H18C H 0.6135 0.7688 -0.2074 0.041 Uiso 1 1 calc R U
H18D H 0.7193 0.7587 -0.1426 0.041 Uiso 1 1 calc R U
C19B C 0.7138(10) 0.7398(3) -0.2930(10) 0.030(2) Uani 1 1 d . .
H19C H 0.7871 0.7317 -0.2799 0.036 Uiso 1 1 calc R U
H19D H 0.7177 0.7561 -0.3470 0.036 Uiso 1 1 calc R U
C20B C 0.6363(10) 0.7139(3) -0.3271(9) 0.0234(19) Uani 1 1 d . .
H20C H 0.5725 0.7223 -0.3638 0.028 Uiso 1 1 calc R U
H20D H 0.6729 0.6990 -0.3740 0.028 Uiso 1 1 calc R U
O6B O 0.4643(6) 0.66644(17) -0.3630(5) 0.0154(12) Uani 1 1 d . .
C21B C 0.3649(10) 0.6828(3) -0.3519(8) 0.0209(18) Uani 1 1 d . .
H21C H 0.3765 0.7052 -0.3600 0.025 Uiso 1 1 calc R U
H21D H 0.3326 0.6788 -0.2820 0.025 Uiso 1 1 calc R U
C22B C 0.2925(10) 0.6706(3) -0.4391(9) 0.0254(19) Uani 1 1 d . .
H22C H 0.2403 0.6554 -0.4110 0.030 Uiso 1 1 calc R U
H22D H 0.2525 0.6875 -0.4733 0.030 Uiso 1 1 calc R U
C23B C 0.3688(10) 0.6556(3) -0.5152(9) 0.027(2) Uani 1 1 d . .
H23C H 0.3531 0.6333 -0.5205 0.032 Uiso 1 1 calc R U
H23D H 0.3607 0.6648 -0.5859 0.032 Uiso 1 1 calc R U
C24B C 0.4790(9) 0.6604(2) -0.4759(8) 0.0164(16) Uani 1 1 d . .
H24C H 0.5238 0.6418 -0.4872 0.020 Uiso 1 1 calc R U
H24D H 0.5135 0.6781 -0.5113 0.020 Uiso 1 1 calc R U
O7B O 0.3783(7) 0.56913(19) -0.0014(6) 0.0207(13) Uani 1 1 d . .
C25B C 0.2666(9) 0.5765(3) -0.0045(9) 0.0226(19) Uani 1 1 d . .
H25C H 0.2283 0.5648 -0.0599 0.027 Uiso 1 1 calc R U
H25D H 0.2544 0.5988 -0.0148 0.027 Uiso 1 1 calc R U
C26B C 0.2327(11) 0.5656(3) 0.1102(10) 0.029(2) Uani 1 1 d . .
H26C H 0.1697 0.5774 0.1355 0.035 Uiso 1 1 calc R U
H26D H 0.2145 0.5434 0.1105 0.035 Uiso 1 1 calc R U
C27B C 0.3261(12) 0.5715(3) 0.1758(10) 0.032(2) Uani 1 1 d . .
H27C H 0.3472 0.5528 0.2152 0.038 Uiso 1 1 calc R U
H27D H 0.3115 0.5883 0.2264 0.038 Uiso 1 1 calc R U
C28B C 0.4140(10) 0.5808(3) 0.0978(9) 0.026(2) Uani 1 1 d . .
H28C H 0.4218 0.6035 0.0953 0.031 Uiso 1 1 calc R U
H28D H 0.4841 0.5716 0.1178 0.031 Uiso 1 1 calc R U
O8B O 0.3142(6) 0.52994(17) -0.1861(6) 0.0176(12) Uani 1 1 d . .
C29B C 0.2341(10) 0.5373(3) -0.2666(10) 0.0249(19) Uani 1 1 d . .
H29C H 0.2694 0.5431 -0.3336 0.030 Uiso 1 1 calc R U
H29D H 0.1873 0.5544 -0.2435 0.030 Uiso 1 1 calc R U
C30B C 0.1684(10) 0.5074(3) -0.2796(11) 0.029(2) Uani 1 1 d . .
H30C H 0.0921 0.5119 -0.2959 0.035 Uiso 1 1 calc R U
H30D H 0.1987 0.4944 -0.3363 0.035 Uiso 1 1 calc R U
C31B C 0.1785(12) 0.4929(3) -0.1805(11) 0.033(2) Uani 1 1 d . .
H31C H 0.1682 0.4704 -0.1875 0.040 Uiso 1 1 calc R U
H31D H 0.1240 0.5010 -0.1309 0.040 Uiso 1 1 calc R U
C32B C 0.2875(10) 0.4997(3) -0.1426(11) 0.027(2) Uani 1 1 d . .
H32C H 0.2893 0.5003 -0.0647 0.032 Uiso 1 1 calc R U
H32D H 0.3392 0.4840 -0.1675 0.032 Uiso 1 1 calc R U
O9B O 0.5172(6) 0.50960(17) -0.2795(6) 0.0153(12) Uani 1 1 d . .
C33B C 0.4801(12) 0.5095(3) -0.3872(10) 0.034(2) Uani 1 1 d . .
H33C H 0.5216 0.5244 -0.4297 0.041 Uiso 1 1 calc R U
H33D H 0.4029 0.5151 -0.3906 0.041 Uiso 1 1 calc R U
C34B C 0.4965(11) 0.4781(3) -0.4273(12) 0.036(2) Uani 1 1 d . .
H34C H 0.5061 0.4779 -0.5046 0.044 Uiso 1 1 calc R U
H34D H 0.4361 0.4644 -0.4081 0.044 Uiso 1 1 calc R U
C35B C 0.6005(11) 0.4691(3) -0.3700(9) 0.028(2) Uani 1 1 d . .
H35C H 0.6103 0.4465 -0.3684 0.034 Uiso 1 1 calc R U
H35D H 0.6644 0.4787 -0.4030 0.034 Uiso 1 1 calc R U
C36B C 0.5801(10) 0.4820(2) -0.2597(8) 0.0205(18) Uani 1 1 d . .
H36C H 0.5394 0.4672 -0.2160 0.025 Uiso 1 1 calc R U
H36D H 0.6487 0.4871 -0.2239 0.025 Uiso 1 1 calc R U
O10B O 0.6961(7) 0.54459(17) -0.1980(6) 0.0166(12) Uani 1 1 d . U
C37B C 0.7841(9) 0.5367(3) -0.1264(11) 0.027(2) Uani 1 1 d . .
H37C H 0.7654 0.5185 -0.0834 0.032 Uiso 1 1 calc R U
H37D H 0.8007 0.5541 -0.0788 0.032 Uiso 1 1 calc R U
C38B C 0.8803(11) 0.5297(3) -0.1997(10) 0.027(2) Uani 1 1 d . .
H38C H 0.8839 0.5075 -0.2168 0.033 Uiso 1 1 calc R U
H38D H 0.9491 0.5361 -0.1669 0.033 Uiso 1 1 calc R U
C39B C 0.8551(10) 0.5496(2) -0.3019(9) 0.0227(19) Uani 1 1 d . .
H39C H 0.8802 0.5711 -0.2936 0.027 Uiso 1 1 calc R U
H39D H 0.8886 0.5406 -0.3654 0.027 Uiso 1 1 calc R U
C40B C 0.7358(9) 0.5479(2) -0.3068(9) 0.0195(18) Uani 1 1 d . .
H40C H 0.7062 0.5669 -0.3390 0.023 Uiso 1 1 calc R U
H40D H 0.7131 0.5301 -0.3498 0.023 Uiso 1 1 calc R U
O1S O 1.2015(8) 0.54713(18) 0.4688(9) 0.042(3) Uani 1 1 d D .
C1S C 1.0873(9) 0.5498(3) 0.4609(12) 0.041(4) Uani 1 1 d D .
H1SA H 1.0521 0.5318 0.4935 0.049 Uiso 1 1 calc R U
H1SB H 1.0652 0.5509 0.3861 0.049 Uiso 1 1 calc R U
C2S C 1.0551(11) 0.5786(3) 0.5171(13) 0.047(3) Uani 1 1 d D .
H2SA H 0.9952 0.5891 0.4802 0.056 Uiso 1 1 calc R U
H2SB H 1.0328 0.5741 0.5904 0.056 Uiso 1 1 calc R U
C3S C 1.1547(10) 0.5976(3) 0.5149(13) 0.044(3) Uani 1 1 d D .
H3SA H 1.1734 0.6048 0.5864 0.053 Uiso 1 1 calc R U
H3SB H 1.1453 0.6156 0.4684 0.053 Uiso 1 1 calc R U
C4S C 1.2411(10) 0.5765(3) 0.4726(11) 0.039(4) Uani 1 1 d D .
H4SA H 1.2629 0.5832 0.4013 0.047 Uiso 1 1 calc R U
H4SB H 1.3052 0.5772 0.5189 0.047 Uiso 1 1 calc R U
O2S O 0.6384(8) 0.52292(18) 0.3940(8) 0.040(3) Uani 1 1 d D .
C5S C 0.5504(10) 0.5387(2) 0.3459(10) 0.030(3) Uani 1 1 d D .
H5SA H 0.4844 0.5356 0.3882 0.036 Uiso 1 1 calc R U
H5SB H 0.5375 0.5302 0.2747 0.036 Uiso 1 1 calc R U
C6S C 0.5750(12) 0.5726(3) 0.3379(12) 0.047(3) Uani 1 1 d D .
H6SA H 0.5942 0.5786 0.2652 0.056 Uiso 1 1 calc R U
H6SB H 0.5136 0.5853 0.3623 0.056 Uiso 1 1 calc R U
C7S C 0.6695(11) 0.5752(3) 0.4107(12) 0.044(3) Uani 1 1 d D .
H7SA H 0.7197 0.5915 0.3866 0.053 Uiso 1 1 calc R U
H7SB H 0.6458 0.5801 0.4832 0.053 Uiso 1 1 calc R U
C8S C 0.7219(10) 0.5443(2) 0.4063(11) 0.034(3) Uani 1 1 d D .
H8SA H 0.7725 0.5431 0.3463 0.041 Uiso 1 1 calc R U
H8SB H 0.7623 0.5402 0.4721 0.041 Uiso 1 1 calc R U
O3S O 0.8299(7) 0.4559(2) 0.8922(9) 0.039(3) Uani 1 1 d D .
C9S C 0.9185(10) 0.4413(2) 0.8403(9) 0.033(3) Uani 1 1 d D .
H9SA H 0.9851 0.4430 0.8827 0.039 Uiso 1 1 calc R U
H9SB H 0.9314 0.4506 0.7702 0.039 Uiso 1 1 calc R U
C10S C 0.8837(12) 0.4083(2) 0.8301(9) 0.044(4) Uani 1 1 d D .
H10E H 0.9451 0.3943 0.8430 0.053 Uiso 1 1 calc R U
H10F H 0.8549 0.4043 0.7587 0.053 Uiso 1 1 calc R U
C11S C 0.7965(8) 0.4036(2) 0.9127(7) 0.017(2) Uani 1 1 d D .
H11E H 0.7464 0.3868 0.8941 0.020 Uiso 1 1 calc R U
H11F H 0.8266 0.4001 0.9839 0.020 Uiso 1 1 calc R U
C12S C 0.7461(9) 0.4347(2) 0.9015(11) 0.029(3) Uani 1 1 d D .
H12E H 0.6995 0.4353 0.8383 0.035 Uiso 1 1 calc R U
H12F H 0.7014 0.4394 0.9640 0.035 Uiso 1 1 calc R U
O4S O 0.2639(7) 0.4309(2) -0.0190(9) 0.044(3) Uani 1 1 d D .
C13S C 0.3777(11) 0.4284(3) -0.0362(14) 0.057(5) Uani 1 1 d D .
H13E H 0.4164 0.4452 0.0006 0.068 Uiso 1 1 calc R U
H13F H 0.3942 0.4296 -0.1123 0.068 Uiso 1 1 calc R U
C14S C 0.4098(12) 0.3982(3) 0.0064(12) 0.054(5) Uani 1 1 d D .
H14E H 0.4048 0.3973 0.0841 0.064 Uiso 1 1 calc R U
H14F H 0.4827 0.3919 -0.0167 0.064 Uiso 1 1 calc R U
C15S C 0.3215(9) 0.3800(3) -0.0475(12) 0.041(3) Uani 1 1 d D U
H15E H 0.3358 0.3774 -0.1237 0.049 Uiso 1 1 calc R U
H15F H 0.3115 0.3595 -0.0147 0.049 Uiso 1 1 calc R U
C16S C 0.2262(10) 0.4008(2) -0.0278(11) 0.032(3) Uani 1 1 d D .
H16E H 0.1743 0.3993 -0.0868 0.038 Uiso 1 1 calc R U
H16F H 0.1890 0.3947 0.0378 0.038 Uiso 1 1 calc R U

loop_
_atom_site_aniso_label
_atom_site_aniso_U_11
_atom_site_aniso_U_22
_atom_site_aniso_U_33
_atom_site_aniso_U_23
_atom_site_aniso_U_13
_atom_site_aniso_U_12
Dy1A 0.0169(2) 0.0145(2) 0.0151(2) -0.00059(18) 0.00002(18) -0.00162(18)
I1A 0.0170(3) 0.0114(3) 0.0181(3) -0.0053(2) 0.0001(3) -0.0001(2)
I2A 0.0298(3) 0.0079(3) 0.0168(3) -0.0036(2) 0.0019(3) -0.0045(2)
Dy2A 0.0193(2) 0.0160(2) 0.01279(19) -0.00348(18) 0.00074(19) 0.00020(18)
I3A 0.0189(3) 0.0258(3) 0.0106(3) 0.0009(3) -0.0039(2) 0.0010(3)
I4A 0.0205(3) 0.0125(3) 0.0164(3) -0.0029(2) -0.0056(3) 0.0000(2)
Dy3A 0.0181(2) 0.0150(2) 0.01358(19) -0.00196(18) 0.00144(18) -0.00137(18)
I5A 0.0213(3) 0.0153(3) 0.0133(3) -0.0087(2) -0.0005(2) -0.0010(2)
S1A 0.0197(12) 0.0100(10) 0.0087(10) -0.0026(9) 0.0016(9) -0.0036(9)
S2A 0.0139(10) 0.0078(9) 0.0082(9) -0.0044(8) 0.0025(8) -0.0011(8)
N1A 0.017(2) 0.008(2) 0.011(2) -0.002(3) 0.001(3) 0.001(2)
N2A 0.012(2) 0.010(2) 0.011(2) -0.004(3) -0.001(2) -0.007(2)
S3A 0.0103(11) 0.0164(11) 0.0130(11) -0.0036(9) 0.0040(9) 0.0016(9)
S4A 0.0197(12) 0.0127(10) 0.0077(10) -0.0016(8) 0.0010(9) 0.0012(9)
O1A 0.012(2) 0.0159(19) 0.0168(19) -0.001(3) -0.003(2) 0.0032(18)
C1A 0.028(4) 0.018(4) 0.023(4) -0.003(3) -0.004(3) 0.006(3)
C2A 0.010(3) 0.030(4) 0.022(4) 0.001(3) 0.004(3) 0.002(3)
C3A 0.028(4) 0.014(3) 0.015(3) 0.000(3) 0.007(3) 0.008(3)
C4A 0.010(3) 0.022(3) 0.010(3) 0.005(3) 0.006(3) 0.006(3)
O2A 0.021(2) 0.0121(17) 0.0088(17) -0.002(2) -0.001(2) 0.0003(18)
C5A 0.028(4) 0.029(4) 0.016(3) -0.011(3) 0.008(3) 0.005(3)
C6A 0.044(5) 0.020(4) 0.024(4) -0.004(3) 0.006(4) -0.002(4)
C7A 0.040(5) 0.037(5) 0.015(4) 0.003(3) -0.004(4) 0.003(4)
C8A 0.017(3) 0.026(4) 0.014(3) 0.004(3) 0.001(3) 0.007(3)
O3A 0.013(2) 0.0164(18) 0.0158(18) -0.012(2) 0.001(2) -0.0048(17)
C9A 0.0108(12) 0.0254(13) 0.033(2) -0.0061(14) -0.0090(10) -0.0086(9)
C10A 0.0108(13) 0.0342(8) 0.040(2) -0.004(2) -0.0027(11) 0.0019(17)
C11A 0.026(2) 0.0323(7) 0.019(3) 0.0045(15) -0.004(2) -0.0008(10)
C12A 0.023(4) 0.019(4) 0.028(4) -0.002(3) -0.013(3) -0.001(3)
O4A 0.025(2) 0.0109(17) 0.0097(17) -0.005(2) 0.002(2) -0.0076(18)
C13A 0.033(3) 0.026(3) 0.019(3) -0.013(4) 0.008(3) -0.003(3)
C14A 0.029(4) 0.022(3) 0.039(4) -0.010(4) 0.014(4) -0.012(3)
C15A 0.025(3) 0.020(3) 0.035(4) -0.003(4) -0.003(4) -0.001(3)
C16A 0.030(4) 0.016(3) 0.011(3) -0.001(3) -0.010(3) -0.003(3)
O5A 0.025(3) 0.012(2) 0.019(2) -0.0075(19) 0.007(2) -0.001(2)
C17A 0.041(5) 0.019(4) 0.021(4) -0.014(3) 0.006(4) 0.005(3)
C18A 0.037(5) 0.030(5) 0.036(5) -0.010(4) 0.004(4) -0.003(4)
C19A 0.025(4) 0.036(5) 0.028(4) 0.002(4) -0.001(4) -0.009(4)
C20A 0.026(4) 0.025(4) 0.019(4) -0.008(3) -0.002(3) 0.004(3)
O6A 0.024(3) 0.018(2) 0.005(2) -0.0017(19) 0.0008(19) -0.001(2)
C21A 0.029(4) 0.028(4) 0.006(3) 0.001(3) -0.005(3) 0.005(3)
C22A 0.030(4) 0.028(4) 0.017(3) -0.003(3) 0.006(3) 0.005(3)
C23A 0.031(4) 0.042(5) 0.008(3) -0.002(3) -0.004(3) 0.001(4)
C24A 0.021(3) 0.014(3) 0.014(3) -0.003(3) -0.009(3) -0.005(3)
O7A 0.018(3) 0.029(3) 0.015(2) 0.003(2) 0.004(2) 0.002(2)
C25A 0.013(3) 0.036(4) 0.019(4) -0.002(3) 0.002(3) -0.009(3)
C26A 0.025(4) 0.041(5) 0.021(4) -0.005(4) 0.003(4) 0.008(4)
C27A 0.044(5) 0.029(4) 0.022(4) -0.002(3) 0.017(4) -0.003(4)
C28A 0.019(4) 0.043(5) 0.017(4) -0.012(3) -0.001(3) 0.003(3)
O8A 0.019(3) 0.012(2) 0.022(3) -0.002(2) -0.005(2) -0.004(2)
C29A 0.018(4) 0.025(4) 0.031(4) -0.009(3) -0.009(3) -0.005(3)
C30A 0.023(4) 0.021(4) 0.044(5) -0.015(4) -0.009(4) -0.008(3)
C31A 0.046(6) 0.010(3) 0.043(5) 0.009(3) 0.000(4) -0.005(3)
C32A 0.025(4) 0.022(4) 0.034(4) 0.008(3) -0.004(4) -0.005(3)
O9A 0.007(2) 0.022(2) 0.017(2) -0.003(2) 0.0020(19) -0.0044(19)
C33A 0.034(5) 0.049(5) 0.020(4) -0.015(4) 0.007(4) -0.002(4)
C34A 0.020(4) 0.043(5) 0.046(5) -0.012(4) 0.015(4) -0.015(4)
C35A 0.029(4) 0.035(4) 0.021(4) -0.010(4) 0.007(3) -0.008(4)
C36A 0.037(4) 0.008(3) 0.016(3) -0.002(3) 0.008(3) 0.000(3)
O10A 0.027(3) 0.017(2) 0.006(2) 0.0002(18) 0.0060(19) 0.003(2)
C37A 0.013(4) 0.032(4) 0.035(5) -0.003(4) -0.007(3) 0.004(3)
C38A 0.031(4) 0.024(4) 0.028(4) 0.010(3) -0.006(4) 0.002(3)
C39A 0.039(5) 0.012(3) 0.017(3) 0.004(3) 0.009(3) -0.003(3)
C40A 0.025(4) 0.015(3) 0.018(4) 0.005(3) -0.004(3) -0.005(3)
Dy1B 0.0144(2) 0.0161(2) 0.01392(19) -0.00423(18) -0.00070(18) -0.00158(18)
I1B 0.0247(3) 0.0097(3) 0.0158(3) -0.0013(2) -0.0011(3) -0.0030(2)
I2B 0.0170(3) 0.0117(3) 0.0188(3) 0.0003(2) 0.0010(3) 0.0019(2)
Dy2B 0.0175(2) 0.01473(19) 0.01383(19) -0.00199(18) -0.00094(18) -0.00182(18)
I3B 0.0153(3) 0.0258(3) 0.0123(3) -0.0070(3) 0.0038(2) -0.0016(3)
I4B 0.0164(3) 0.0176(3) 0.0157(3) -0.0035(2) 0.0051(2) -0.0005(2)
Dy3B 0.0180(2) 0.01473(19) 0.01381(19) -0.00323(18) -0.00040(19) -0.00257(18)
I5B 0.0202(3) 0.0169(3) 0.0139(3) 0.0033(2) 0.0000(3) -0.0006(3)
S1B 0.0098(10) 0.0105(10) 0.0159(11) -0.0017(9) -0.0018(9) -0.0029(8)
S2B 0.0161(11) 0.0116(10) 0.0082(10) -0.0034(8) -0.0025(8) -0.0043(9)
N1B 0.017(2) 0.008(2) 0.011(2) -0.002(3) 0.001(3) 0.001(2)
N2B 0.012(2) 0.010(2) 0.011(2) -0.004(3) -0.001(2) -0.007(2)
S3B 0.0171(11) 0.0106(10) 0.0070(9) -0.0018(8) -0.0011(9) -0.0025(9)
S4B 0.0125(11) 0.0099(10) 0.0106(10) -0.0022(8) -0.0010(8) 0.0006(8)
O1B 0.012(2) 0.0159(19) 0.0168(19) -0.001(3) -0.003(2) 0.0032(18)
C1B 0.028(4) 0.018(4) 0.023(4) -0.003(3) -0.004(3) 0.006(3)
C2B 0.010(3) 0.030(4) 0.022(4) 0.001(3) 0.004(3) 0.002(3)
C3B 0.028(4) 0.014(3) 0.015(3) 0.000(3) 0.007(3) 0.008(3)
C4B 0.010(3) 0.022(3) 0.010(3) 0.005(3) 0.006(3) 0.006(3)
O2B 0.021(2) 0.0121(17) 0.0088(17) -0.002(2) -0.001(2) 0.0003(18)
C5B 0.028(4) 0.029(4) 0.016(3) -0.011(3) 0.008(3) 0.005(3)
C6B 0.044(5) 0.020(4) 0.024(4) -0.004(3) 0.006(4) -0.002(4)
C7B 0.040(5) 0.037(5) 0.015(4) 0.003(3) -0.004(4) 0.003(4)
C8B 0.017(3) 0.026(4) 0.014(3) 0.004(3) 0.001(3) 0.007(3)
O3B 0.013(2) 0.0164(18) 0.0158(18) -0.012(2) 0.001(2) -0.0048(17)
C9B 0.0108(12) 0.0254(13) 0.033(2) -0.0061(14) -0.0090(10) -0.0086(9)
C10B 0.0108(13) 0.0342(8) 0.040(2) -0.004(2) -0.0027(11) 0.0019(17)
C11B 0.026(2) 0.0323(7) 0.019(3) 0.0045(15) -0.004(2) -0.0008(10)
C12B 0.023(4) 0.019(4) 0.028(4) -0.002(3) -0.013(3) -0.001(3)
O4B 0.025(2) 0.0109(17) 0.0097(17) -0.005(2) 0.002(2) -0.0076(18)
C13B 0.033(3) 0.026(3) 0.019(3) -0.013(4) 0.008(3) -0.003(3)
C14B 0.029(4) 0.022(3) 0.039(4) -0.010(4) 0.014(4) -0.012(3)
C15B 0.025(3) 0.020(3) 0.035(4) -0.003(4) -0.003(4) -0.001(3)
C16B 0.030(4) 0.016(3) 0.011(3) -0.001(3) -0.010(3) -0.003(3)
O5B 0.025(3) 0.012(2) 0.019(2) -0.0075(19) 0.007(2) -0.001(2)
C17B 0.041(5) 0.019(4) 0.021(4) -0.014(3) 0.006(4) 0.005(3)
C18B 0.037(5) 0.030(5) 0.036(5) -0.010(4) 0.004(4) -0.003(4)
C19B 0.025(4) 0.036(5) 0.028(4) 0.002(4) -0.001(4) -0.009(4)
C20B 0.026(4) 0.025(4) 0.019(4) -0.008(3) -0.002(3) 0.004(3)
O6B 0.024(3) 0.018(2) 0.005(2) -0.0017(19) 0.0008(19) -0.001(2)
C21B 0.029(4) 0.028(4) 0.006(3) 0.001(3) -0.005(3) 0.005(3)
C22B 0.030(4) 0.028(4) 0.017(3) -0.003(3) 0.006(3) 0.005(3)
C23B 0.031(4) 0.042(5) 0.008(3) -0.002(3) -0.004(3) 0.001(4)
C24B 0.021(3) 0.014(3) 0.014(3) -0.003(3) -0.009(3) -0.005(3)
O7B 0.018(3) 0.029(3) 0.015(2) 0.003(2) 0.004(2) 0.002(2)
C25B 0.013(3) 0.036(4) 0.019(4) -0.002(3) 0.002(3) -0.009(3)
C26B 0.025(4) 0.041(5) 0.021(4) -0.005(4) 0.003(4) 0.008(4)
C27B 0.044(5) 0.029(4) 0.022(4) -0.002(3) 0.017(4) -0.003(4)
C28B 0.019(4) 0.043(5) 0.017(4) -0.012(3) -0.001(3) 0.003(3)
O8B 0.019(3) 0.012(2) 0.022(3) -0.002(2) -0.005(2) -0.004(2)
C29B 0.018(4) 0.025(4) 0.031(4) -0.009(3) -0.009(3) -0.005(3)
C30B 0.023(4) 0.021(4) 0.044(5) -0.015(4) -0.009(4) -0.008(3)
C31B 0.046(6) 0.010(3) 0.043(5) 0.009(3) 0.000(4) -0.005(3)
C32B 0.025(4) 0.022(4) 0.034(4) 0.008(3) -0.004(4) -0.005(3)
O9B 0.007(2) 0.022(2) 0.017(2) -0.003(2) 0.0020(19) -0.0044(19)
C33B 0.034(5) 0.049(5) 0.020(4) -0.015(4) 0.007(4) -0.002(4)
C34B 0.020(4) 0.043(5) 0.046(5) -0.012(4) 0.015(4) -0.015(4)
C35B 0.029(4) 0.035(4) 0.021(4) -0.010(4) 0.007(3) -0.008(4)
C36B 0.037(4) 0.008(3) 0.016(3) -0.002(3) 0.008(3) 0.000(3)
O10B 0.027(3) 0.017(2) 0.006(2) 0.0002(18) 0.0060(19) 0.003(2)
C37B 0.013(4) 0.032(4) 0.035(5) -0.003(4) -0.007(3) 0.004(3)
C38B 0.031(4) 0.024(4) 0.028(4) 0.010(3) -0.006(4) 0.002(3)
C39B 0.039(5) 0.012(3) 0.017(3) 0.004(3) 0.009(3) -0.003(3)
C40B 0.025(4) 0.015(3) 0.018(4) 0.005(3) -0.004(3) -0.005(3)
O1S 0.064(7) 0.014(4) 0.048(6) 0.001(4) 0.000(5) 0.011(4)
C1S 0.053(8) 0.030(6) 0.040(7) 0.007(6) -0.006(7) -0.018(6)
C2S 0.060(7) 0.023(5) 0.057(7) 0.001(5) -0.009(6) 0.000(5)
C3S 0.058(7) 0.024(4) 0.049(6) -0.002(4) 0.007(5) 0.002(5)
C4S 0.035(7) 0.054(9) 0.029(6) -0.001(6) 0.022(5) -0.002(6)
O2S 0.072(7) 0.015(4) 0.032(5) 0.003(4) -0.012(5) -0.012(4)
C5S 0.035(7) 0.025(6) 0.030(6) 0.008(5) -0.002(6) -0.006(5)
C6S 0.060(7) 0.023(5) 0.057(7) 0.001(5) -0.009(6) 0.000(5)
C7S 0.058(7) 0.024(4) 0.049(6) -0.002(4) 0.007(5) 0.002(5)
C8S 0.037(7) 0.034(7) 0.032(7) -0.006(6) 0.006(6) 0.001(6)
O3S 0.038(5) 0.029(5) 0.049(6) -0.015(4) 0.014(5) -0.006(4)
C9S 0.044(7) 0.034(6) 0.020(5) -0.005(5) 0.021(5) -0.005(6)
C10S 0.083(10) 0.024(6) 0.026(6) -0.012(5) 0.032(6) -0.021(6)
C11S 0.025(5) 0.015(5) 0.010(4) -0.001(4) 0.000(4) -0.004(4)
C12S 0.040(7) 0.013(5) 0.034(6) -0.011(4) -0.008(6) 0.005(5)
O4S 0.038(5) 0.039(5) 0.055(6) 0.023(5) 0.007(5) -0.005(4)
C13S 0.088(13) 0.024(7) 0.059(10) 0.018(7) -0.016(10) -0.015(8)
C14S 0.064(10) 0.043(8) 0.054(9) 0.022(7) -0.020(8) -0.024(7)
C15S 0.038(6) 0.025(5) 0.059(7) -0.015(5) 0.004(6) -0.014(5)
C16S 0.042(7) 0.016(5) 0.037(7) 0.004(5) 0.013(6) -0.003(5)

loop_
_atom_type_symbol
_atom_type_description
_atom_type_scat_dispersion_real
_atom_type_scat_dispersion_imag
_atom_type_scat_source
C C 0.0033 0.0016 'International Tables Vol C Tables 4.2.6.8 and 6.1.1.4'
H H 0.0000 0.0000 'International Tables Vol C Tables 4.2.6.8 and 6.1.1.4'
N N 0.0061 0.0033 'International Tables Vol C Tables 4.2.6.8 and 6.1.1.4'
O O 0.0106 0.0060 'International Tables Vol C Tables 4.2.6.8 and 6.1.1.4'
S S 0.1246 0.1234 'International Tables Vol C Tables 4.2.6.8 and 6.1.1.4'
I I -0.4742 1.8119 'International Tables Vol C Tables 4.2.6.8 and 6.1.1.4'
Dy Dy -0.1892 4.4098 'International Tables Vol C Tables 4.2.6.8 and 6.1.1.4'

loop_
_geom_angle_atom_site_label_1
_geom_angle_atom_site_label_2
_geom_angle_atom_site_label_3
_geom_angle
O1A Dy1A N1A 75.0(3)
O1A Dy1A O3A 138.1(2)
N1A Dy1A O3A 145.9(3)
O1A Dy1A O4A 151.0(2)
N1A Dy1A O4A 80.2(3)
O3A Dy1A O4A 69.4(2)
O1A Dy1A O2A 67.9(2)
N1A Dy1A O2A 134.2(3)
O3A Dy1A O2A 72.0(2)
O4A Dy1A O2A 141.0(2)
O1A Dy1A S1A 77.26(18)
N1A Dy1A S1A 36.4(2)
O3A Dy1A S1A 137.74(17)
O4A Dy1A S1A 73.87(18)
O2A Dy1A S1A 143.77(18)
O1A Dy1A I2A 83.44(17)
N1A Dy1A I2A 117.42(19)
O3A Dy1A I2A 81.22(16)
O4A Dy1A I2A 95.12(16)
O2A Dy1A I2A 84.45(16)
S1A Dy1A I2A 81.98(5)
O1A Dy1A I1A 102.69(17)
N1A Dy1A I1A 78.49(19)
O3A Dy1A I1A 84.58(16)
O4A Dy1A I1A 86.55(16)
O2A Dy1A I1A 84.34(16)
S1A Dy1A I1A 113.59(5)
I2A Dy1A I1A 164.07(3)
N2A Dy2A O5A 155.3(3)
N2A Dy2A O6A 134.8(2)
O5A Dy2A O6A 69.4(2)
N2A Dy2A S3A 76.8(2)
O5A Dy2A S3A 79.46(18)
O6A Dy2A S3A 139.83(18)
N2A Dy2A S4A 79.66(19)
O5A Dy2A S4A 78.59(17)
O6A Dy2A S4A 143.17(17)
S3A Dy2A S4A 43.53(7)
N2A Dy2A S1A 68.05(19)
O5A Dy2A S1A 136.52(17)
O6A Dy2A S1A 67.21(17)
S3A Dy2A S1A 139.62(7)
S4A Dy2A S1A 139.95(7)
N2A Dy2A I4A 100.51(19)
O5A Dy2A I4A 87.03(19)
O6A Dy2A I4A 80.56(17)
S3A Dy2A I4A 123.42(5)
S4A Dy2A I4A 80.03(5)
S1A Dy2A I4A 83.14(5)
N2A Dy2A I3A 88.87(19)
O5A Dy2A I3A 91.89(18)
O6A Dy2A I3A 80.03(17)
S3A Dy2A I3A 76.18(5)
S4A Dy2A I3A 119.70(6)
S1A Dy2A I3A 83.71(5)
I4A Dy2A I3A 159.63(2)
N2A Dy2A Dy3A 37.23(19)
O5A Dy2A Dy3A 118.41(17)
O6A Dy2A Dy3A 171.82(16)
S3A Dy2A Dy3A 44.95(5)
S4A Dy2A Dy3A 44.77(5)
S1A Dy2A Dy3A 105.06(5)
I4A Dy2A Dy3A 101.601(18)
I3A Dy2A Dy3A 96.80(2)
N2A Dy3A O8A 141.6(3)
N2A Dy3A O10A 79.1(3)
O8A Dy3A O10A 138.3(2)
N2A Dy3A O9A 146.7(3)
O8A Dy3A O9A 70.2(2)
O10A Dy3A O9A 72.8(2)
N2A Dy3A O7A 74.5(3)
O8A Dy3A O7A 68.7(2)
O10A Dy3A O7A 141.7(2)
O9A Dy3A O7A 138.6(2)
N2A Dy3A S4A 80.78(19)
O8A Dy3A S4A 84.45(18)
O10A Dy3A S4A 119.03(17)
O9A Dy3A S4A 97.42(17)
O7A Dy3A S4A 83.67(19)
N2A Dy3A S3A 77.2(2)
O8A Dy3A S3A 114.54(18)
O10A Dy3A S3A 75.47(17)
O9A Dy3A S3A 78.80(18)
O7A Dy3A S3A 123.57(19)
S4A Dy3A S3A 44.01(7)
N2A Dy3A I5A 98.43(19)
O8A Dy3A I5A 87.00(17)
O10A Dy3A I5A 75.44(16)
O9A Dy3A I5A 91.52(17)
O7A Dy3A I5A 81.45(18)
S4A Dy3A I5A 164.74(6)
S3A Dy3A I5A 150.88(6)
N2A Dy3A Dy2A 37.41(19)
O8A Dy3A Dy2A 126.91(17)
O10A Dy3A Dy2A 89.79(17)
O9A Dy3A Dy2A 123.96(17)
O7A Dy3A Dy2A 85.88(18)
S4A Dy3A Dy2A 45.75(5)
S3A Dy3A Dy2A 45.16(5)
I5A Dy3A Dy2A 135.79(2)
N1A S1A Dy1A 58.8(3)
N1A S1A Dy2A 107.7(3)
Dy1A S1A Dy2A 166.44(9)
N2A S2A N1A 114.6(5)
S2A N1A S1A 119.6(5)
S2A N1A Dy1A 155.1(5)
S1A N1A Dy1A 84.7(3)
S2A N2A Dy3A 124.6(4)
S2A N2A Dy2A 129.9(5)
Dy3A N2A Dy2A 105.4(3)
S4A S3A Dy3A 67.77(9)
S4A S3A Dy2A 68.97(10)
Dy3A S3A Dy2A 89.89(7)
S3A S4A Dy3A 68.22(9)
S3A S4A Dy2A 67.50(10)
Dy3A S4A Dy2A 89.48(7)
C4A O1A C1A 107.8(8)
C4A O1A Dy1A 133.7(6)
C1A O1A Dy1A 115.5(6)
O1A C1A C2A 103.8(9)
O1A C1A H1AA 111.0
C2A C1A H1AA 111.0
O1A C1A H1AB 111.0
C2A C1A H1AB 111.0
H1AA C1A H1AB 109.0
C3A C2A C1A 99.5(9)
C3A C2A H2AA 111.9
C1A C2A H2AA 111.9
C3A C2A H2AB 111.9
C1A C2A H2AB 111.9
H2AA C2A H2AB 109.6
C4A C3A C2A 104.8(9)
C4A C3A H3AA 110.8
C2A C3A H3AA 110.8
C4A C3A H3AB 110.8
C2A C3A H3AB 110.8
H3AA C3A H3AB 108.9
O1A C4A C3A 106.7(8)
O1A C4A H4AA 110.4
C3A C4A H4AA 110.4
O1A C4A H4AB 110.4
C3A C4A H4AB 110.4
H4AA C4A H4AB 108.6
C5A O2A C8A 107.9(8)
C5A O2A Dy1A 125.7(6)
C8A O2A Dy1A 126.3(6)
O2A C5A C6A 107.2(9)
O2A C5A H5AA 110.3
C6A C5A H5AA 110.3
O2A C5A H5AB 110.3
C6A C5A H5AB 110.3
H5AA C5A H5AB 108.5
C5A C6A C7A 97.9(10)
C5A C6A H6AA 112.2
C7A C6A H6AA 112.2
C5A C6A H6AB 112.2
C7A C6A H6AB 112.2
H6AA C6A H6AB 109.8
C8A C7A C6A 106.5(10)
C8A C7A H7AA 110.4
C6A C7A H7AA 110.4
C8A C7A H7AB 110.4
C6A C7A H7AB 110.4
H7AA C7A H7AB 108.6
C7A C8A O2A 105.5(9)
C7A C8A H8AA 110.7
O2A C8A H8AA 110.7
C7A C8A H8AB 110.7
O2A C8A H8AB 110.7
H8AA C8A H8AB 108.8
C9A O3A C12A 104.4(8)
C9A O3A Dy1A 125.5(6)
C12A O3A Dy1A 130.1(6)
O3A C9A C10A 103.2(9)
O3A C9A H9AA 111.1
C10A C9A H9AA 111.1
O3A C9A H9AB 111.1
C10A C9A H9AB 111.1
H9AA C9A H9AB 109.1
C9A C10A C11A 99.5(10)
C9A C10A H10A 111.9
C11A C10A H10A 111.9
C9A C10A H10B 111.9
C11A C10A H10B 111.9
H10A C10A H10B 109.6
C12A C11A C10A 103.0(10)
C12A C11A H11A 111.2
C10A C11A H11A 111.2
C12A C11A H11B 111.2
C10A C11A H11B 111.2
H11A C11A H11B 109.1
C11A C12A O3A 112.4(10)
C11A C12A H12A 109.1
O3A C12A H12A 109.1
C11A C12A H12B 109.1
O3A C12A H12B 109.1
H12A C12A H12B 107.9
C13A O4A C16A 106.5(8)
C13A O4A Dy1A 120.0(6)
C16A O4A Dy1A 126.4(6)
O4A C13A C14A 106.2(9)
O4A C13A H13A 110.5
C14A C13A H13A 110.5
O4A C13A H13B 110.5
C14A C13A H13B 110.5
H13A C13A H13B 108.7
C15A C14A C13A 107.6(11)
C15A C14A H14A 110.2
C13A C14A H14A 110.2
C15A C14A H14B 110.2
C13A C14A H14B 110.2
H14A C14A H14B 108.5
C14A C15A C16A 101.9(10)
C14A C15A H15A 111.4
C16A C15A H15A 111.4
C14A C15A H15B 111.4
C16A C15A H15B 111.4
H15A C15A H15B 109.3
O4A C16A C15A 106.8(9)
O4A C16A H16A 110.4
C15A C16A H16A 110.4
O4A C16A H16B 110.4
C15A C16A H16B 110.4
H16A C16A H16B 108.6
C20A O5A C17A 105.6(8)
C20A O5A Dy2A 129.0(7)
C17A O5A Dy2A 121.4(6)
C18A C17A O5A 103.6(10)
C18A C17A H17A 111.0
O5A C17A H17A 111.0
C18A C17A H17B 111.0
O5A C17A H17B 111.0
H17A C17A H17B 109.0
C17A C18A C19A 107.3(12)
C17A C18A H18A 110.2
C19A C18A H18A 110.2
C17A C18A H18B 110.2
C19A C18A H18B 110.2
H18A C18A H18B 108.5
C20A C19A C18A 102.8(10)
C20A C19A H19A 111.2
C18A C19A H19A 111.2
C20A C19A H19B 111.2
C18A C19A H19B 111.2
H19A C19A H19B 109.1
O5A C20A C19A 106.3(10)
O5A C20A H20A 110.5
C19A C20A H20A 110.5
O5A C20A H20B 110.5
C19A C20A H20B 110.5
H20A C20A H20B 108.7
C21A O6A C24A 104.0(8)
C21A O6A Dy2A 131.8(6)
C24A O6A Dy2A 124.1(6)
O6A C21A C22A 105.7(9)
O6A C21A H21A 110.6
C22A C21A H21A 110.6
O6A C21A H21B 110.6
C22A C21A H21B 110.6
H21A C21A H21B 108.7
C21A C22A C23A 103.0(10)
C21A C22A H22A 111.2
C23A C22A H22A 111.2
C21A C22A H22B 111.2
C23A C22A H22B 111.2
H22A C22A H22B 109.1
C24A C23A C22A 103.2(9)
C24A C23A H23A 111.1
C22A C23A H23A 111.1
C24A C23A H23B 111.1
C22A C23A H23B 111.1
H23A C23A H23B 109.1
O6A C24A C23A 107.3(9)
O6A C24A H24A 110.2
C23A C24A H24A 110.2
O6A C24A H24B 110.2
C23A C24A H24B 110.2
H24A C24A H24B 108.5
C28A O7A C25A 111.3(9)
C28A O7A Dy3A 120.3(7)
C25A O7A Dy3A 128.4(6)
O7A C25A C26A 104.9(9)
O7A C25A H25A 110.8
C26A C25A H25A 110.8
O7A C25A H25B 110.8
C26A C25A H25B 110.8
H25A C25A H25B 108.8
C25A C26A C27A 106.2(11)
C25A C26A H26A 110.5
C27A C26A H26A 110.5
C25A C26A H26B 110.5
C27A C26A H26B 110.5
H26A C26A H26B 108.7
C26A C27A C28A 100.0(10)
C26A C27A H27A 111.8
C28A C27A H27A 111.8
C26A C27A H27B 111.8
C28A C27A H27B 111.8
H27A C27A H27B 109.5
O7A C28A C27A 105.0(9)
O7A C28A H28A 110.7
C27A C28A H28A 110.7
O7A C28A H28B 110.7
C27A C28A H28B 110.7
H28A C28A H28B 108.8
C32A O8A C29A 110.5(9)
C32A O8A Dy3A 124.8(6)
C29A O8A Dy3A 124.4(7)
O8A C29A C30A 104.4(9)
O8A C29A H29A 110.9
C30A C29A H29A 110.9
O8A C29A H29B 110.9
C30A C29A H29B 110.9
H29A C29A H29B 108.9
C29A C30A C31A 103.1(10)
C29A C30A H30A 111.1
C31A C30A H30A 111.1
C29A C30A H30B 111.1
C31A C30A H30B 111.1
H30A C30A H30B 109.1
C32A C31A C30A 101.3(10)
C32A C31A H31A 111.5
C30A C31A H31A 111.5
C32A C31A H31B 111.5
C30A C31A H31B 111.5
H31A C31A H31B 109.3
O8A C32A C31A 106.7(10)
O8A C32A H32A 110.4
C31A C32A H32A 110.4
O8A C32A H32B 110.4
C31A C32A H32B 110.4
H32A C32A H32B 108.6
C33A O9A C36A 108.6(8)
C33A O9A Dy3A 120.4(7)
C36A O9A Dy3A 129.9(6)
O9A C33A C34A 106.5(10)
O9A C33A H33A 110.4
C34A C33A H33A 110.4
O9A C33A H33B 110.4
C34A C33A H33B 110.4
H33A C33A H33B 108.6
C33A C34A C35A 102.2(10)
C33A C34A H34A 111.3
C35A C34A H34A 111.3
C33A C34A H34B 111.3
C35A C34A H34B 111.3
H34A C34A H34B 109.2
C36A C35A C34A 101.4(10)
C36A C35A H35A 111.5
C34A C35A H35A 111.5
C36A C35A H35B 111.5
C34A C35A H35B 111.5
H35A C35A H35B 109.3
O9A C36A C35A 107.0(9)
O9A C36A H36A 110.3
C35A C36A H36A 110.3
O9A C36A H36B 110.3
C35A C36A H36B 110.3
H36A C36A H36B 108.6
C40A O10A C37A 105.2(9)
C40A O10A Dy3A 124.5(7)
C37A O10A Dy3A 130.2(7)
O10A C37A C38A 106.2(10)
O10A C37A H37A 110.5
C38A C37A H37A 110.5
O10A C37A H37B 110.5
C38A C37A H37B 110.5
H37A C37A H37B 108.7
C39A C38A C37A 103.4(10)
C39A C38A H38A 111.1
C37A C38A H38A 111.1
C39A C38A H38B 111.1
C37A C38A H38B 111.1
H38A C38A H38B 109.1
C38A C39A C40A 105.4(9)
C38A C39A H39A 110.7
C40A C39A H39A 110.7
C38A C39A H39B 110.7
C40A C39A H39B 110.7
H39A C39A H39B 108.8
O10A C40A C39A 104.9(9)
O10A C40A H40A 110.8
C39A C40A H40A 110.8
O10A C40A H40B 110.8
C39A C40A H40B 110.8
H40A C40A H40B 108.9
O1B Dy1B N1B 75.7(3)
O1B Dy1B O4B 151.0(2)
N1B Dy1B O4B 77.8(3)
O1B Dy1B O3B 137.5(2)
N1B Dy1B O3B 146.1(3)
O4B Dy1B O3B 70.8(2)
O1B Dy1B O2B 67.9(2)
N1B Dy1B O2B 135.0(3)
O4B Dy1B O2B 141.0(2)
O3B Dy1B O2B 71.5(2)
O1B Dy1B S1B 78.03(18)
N1B Dy1B S1B 35.2(2)
O4B Dy1B S1B 73.58(18)
O3B Dy1B S1B 137.70(18)
O2B Dy1B S1B 144.79(18)
O1B Dy1B I1B 84.30(17)
N1B Dy1B I1B 116.38(19)
O4B Dy1B I1B 97.28(16)
O3B Dy1B I1B 80.71(16)
O2B Dy1B I1B 85.88(16)
S1B Dy1B I1B 81.96(5)
O1B Dy1B I2B 101.72(17)
N1B Dy1B I2B 79.96(19)
O4B Dy1B I2B 84.85(17)
O3B Dy1B I2B 84.73(17)
O2B Dy1B I2B 82.42(16)
S1B Dy1B I2B 114.08(5)
I1B Dy1B I2B 163.63(3)
N2B Dy2B O6B 153.7(3)
N2B Dy2B O5B 137.3(3)
O6B Dy2B O5B 68.6(2)
N2B Dy2B S4B 77.28(19)
O6B Dy2B S4B 77.38(18)
O5B Dy2B S4B 137.78(19)
N2B Dy2B S3B 78.85(19)
O6B Dy2B S3B 77.76(17)
O5B Dy2B S3B 141.74(18)
S4B Dy2B S3B 42.96(7)
N2B Dy2B S1B 67.98(19)
O6B Dy2B S1B 138.32(18)
O5B Dy2B S1B 69.85(19)
S4B Dy2B S1B 140.43(7)
S3B Dy2B S1B 138.97(7)
N2B Dy2B I4B 99.5(2)
O6B Dy2B I4B 88.48(17)
O5B Dy2B I4B 80.82(18)
S4B Dy2B I4B 123.37(5)
S3B Dy2B I4B 80.59(5)
S1B Dy2B I4B 81.76(5)
N2B Dy2B I3B 89.78(19)
O6B Dy2B I3B 91.71(17)
O5B Dy2B I3B 79.24(18)
S4B Dy2B I3B 77.49(5)
S3B Dy2B I3B 120.45(6)
S1B Dy2B I3B 83.87(5)
I4B Dy2B I3B 158.49(2)
N2B Dy2B Dy3B 36.97(18)
O6B Dy2B Dy3B 116.91(17)
O5B Dy2B Dy3B 173.81(17)
S4B Dy2B Dy3B 45.11(5)
S3B Dy2B Dy3B 44.44(5)
S1B Dy2B Dy3B 104.76(5)
I4B Dy2B Dy3B 101.697(19)
I3B Dy2B Dy3B 97.379(19)
N2B Dy3B O7B 80.9(3)
N2B Dy3B O9B 141.0(2)
O7B Dy3B O9B 136.9(2)
N2B Dy3B O8B 147.3(3)
O7B Dy3B O8B 72.7(3)
O9B Dy3B O8B 70.0(2)
N2B Dy3B O10B 74.0(3)
O7B Dy3B O10B 141.0(2)
O9B Dy3B O10B 68.8(2)
O8B Dy3B O10B 138.5(2)
N2B Dy3B S3B 80.03(19)
O7B Dy3B S3B 120.57(19)
O9B Dy3B S3B 84.84(18)
O8B Dy3B S3B 96.84(18)
O10B Dy3B S3B 84.14(17)
N2B Dy3B S4B 77.2(2)
O7B Dy3B S4B 77.51(19)
O9B Dy3B S4B 114.38(17)
O8B Dy3B S4B 78.47(18)
O10B Dy3B S4B 123.62(17)
S3B Dy3B S4B 43.45(7)
N2B Dy3B I5B 99.16(19)
O7B Dy3B I5B 74.01(18)
O9B Dy3B I5B 86.47(17)
O8B Dy3B I5B 91.94(17)
O10B Dy3B I5B 81.01(16)
S3B Dy3B I5B 164.72(6)
S4B Dy3B I5B 151.51(5)
N2B Dy3B Dy2B 36.91(19)
O7B Dy3B Dy2B 91.34(19)
O9B Dy3B Dy2B 127.26(17)
O8B Dy3B Dy2B 123.55(17)
O10B Dy3B Dy2B 86.24(16)
S3B Dy3B Dy2B 45.72(5)
S4B Dy3B Dy2B 45.08(5)
I5B Dy3B Dy2B 135.99(2)
N1B S1B Dy1B 57.9(3)
N1B S1B Dy2B 108.5(3)
Dy1B S1B Dy2B 166.37(9)
N2B S2B N1B 113.5(4)
S2B N1B S1B 119.8(5)
S2B N1B Dy1B 153.3(5)
S1B N1B Dy1B 86.9(3)
S2B N2B Dy2B 130.1(4)
S2B N2B Dy3B 123.7(4)
Dy2B N2B Dy3B 106.1(3)
S4B S3B Dy3B 69.12(9)
S4B S3B Dy2B 67.72(9)
Dy3B S3B Dy2B 89.84(7)
S3B S4B Dy2B 69.32(10)
S3B S4B Dy3B 67.43(9)
Dy2B S4B Dy3B 89.81(7)
C4B O1B C1B 109.2(8)
C4B O1B Dy1B 118.0(6)
C1B O1B Dy1B 127.3(6)
O1B C1B C2B 103.0(9)
O1B C1B H1BA 111.2
C2B C1B H1BA 111.2
O1B C1B H1BB 111.2
C2B C1B H1BB 111.2
H1BA C1B H1BB 109.1
C1B C2B C3B 100.9(9)
C1B C2B H2BA 111.6
C3B C2B H2BA 111.6
C1B C2B H2BB 111.6
C3B C2B H2BB 111.6
H2BA C2B H2BB 109.4
C4B C3B C2B 100.7(9)
C4B C3B H3BA 111.6
C2B C3B H3BA 111.6
C4B C3B H3BB 111.6
C2B C3B H3BB 111.6
H3BA C3B H3BB 109.4
O1B C4B C3B 108.7(8)
O1B C4B H4BA 110.0
C3B C4B H4BA 110.0
O1B C4B H4BB 110.0
C3B C4B H4BB 110.0
H4BA C4B H4BB 108.3
C5B O2B C8B 109.5(8)
C5B O2B Dy1B 123.3(6)
C8B O2B Dy1B 127.0(6)
O2B C5B C6B 105.6(9)
O2B C5B H5BA 110.6
C6B C5B H5BA 110.6
O2B C5B H5BB 110.6
C6B C5B H5BB 110.6
H5BA C5B H5BB 108.8
C7B C6B C5B 99.5(10)
C7B C6B H6BA 111.9
C5B C6B H6BA 111.9
C7B C6B H6BB 111.9
C5B C6B H6BB 111.9
H6BA C6B H6BB 109.6
C6B C7B C8B 104.2(11)
C6B C7B H7BA 110.9
C8B C7B H7BA 110.9
C6B C7B H7BB 110.9
C8B C7B H7BB 110.9
H7BA C7B H7BB 108.9
O2B C8B C7B 104.1(9)
O2B C8B H8BA 110.9
C7B C8B H8BA 110.9
O2B C8B H8BB 110.9
C7B C8B H8BB 110.9
H8BA C8B H8BB 109.0
C12B O3B C9B 110.6(8)
C12B O3B Dy1B 123.4(6)
C9B O3B Dy1B 125.8(6)
O3B C9B C10B 102.9(9)
O3B C9B H9BA 111.2
C10B C9B H9BA 111.2
O3B C9B H9BB 111.2
C10B C9B H9BB 111.2
H9BA C9B H9BB 109.1
C11B C10B C9B 108.1(10)
C11B C10B H10C 110.1
C9B C10B H10C 110.1
C11B C10B H10D 110.1
C9B C10B H10D 110.1
H10C C10B H10D 108.4
C10B C11B C12B 103.6(10)
C10B C11B H11C 111.0
C12B C11B H11C 111.0
C10B C11B H11D 111.0
C12B C11B H11D 111.0
H11C C11B H11D 109.0
O3B C12B C11B 103.9(9)
O3B C12B H12C 111.0
C11B C12B H12C 111.0
O3B C12B H12D 111.0
C11B C12B H12D 111.0
H12C C12B H12D 109.0
C13B O4B C16B 106.7(8)
C13B O4B Dy1B 118.4(6)
C16B O4B Dy1B 128.0(6)
O4B C13B C14B 104.8(9)
O4B C13B H13C 110.8
C14B C13B H13C 110.8
O4B C13B H13D 110.8
C14B C13B H13D 110.8
H13C C13B H13D 108.9
C15B C14B C13B 104.1(10)
C15B C14B H14C 110.9
C13B C14B H14C 110.9
C15B C14B H14D 110.9
C13B C14B H14D 110.9
H14C C14B H14D 109.0
C16B C15B C14B 109.2(10)
C16B C15B H15C 109.8
C14B C15B H15C 109.8
C16B C15B H15D 109.8
C14B C15B H15D 109.8
H15C C15B H15D 108.3
C15B C16B O4B 104.3(9)
C15B C16B H16C 110.9
O4B C16B H16C 110.9
C15B C16B H16D 110.9
O4B C16B H16D 110.9
H16C C16B H16D 108.9
C20B O5B C17B 107.3(8)
C20B O5B Dy2B 123.0(6)
C17B O5B Dy2B 129.7(6)
O5B C17B C18B 108.4(10)
O5B C17B H17C 110.0
C18B C17B H17C 110.0
O5B C17B H17D 110.0
C18B C17B H17D 110.0
H17C C17B H17D 108.4
C19B C18B C17B 103.4(10)
C19B C18B H18C 111.1
C17B C18B H18C 111.1
C19B C18B H18D 111.1
C17B C18B H18D 111.1
H18C C18B H18D 109.0
C18B C19B C20B 103.2(10)
C18B C19B H19C 111.1
C20B C19B H19C 111.1
C18B C19B H19D 111.1
C20B C19B H19D 111.1
H19C C19B H19D 109.1
O5B C20B C19B 103.3(9)
O5B C20B H20C 111.1
C19B C20B H20C 111.1
O5B C20B H20D 111.1
C19B C20B H20D 111.1
H20C C20B H20D 109.1
C21B O6B C24B 107.0(7)
C21B O6B Dy2B 123.2(6)
C24B O6B Dy2B 128.0(6)
O6B C21B C22B 105.4(9)
O6B C21B H21C 110.7
C22B C21B H21C 110.7
O6B C21B H21D 110.7
C22B C21B H21D 110.7
H21C C21B H21D 108.8
C23B C22B C21B 104.3(10)
C23B C22B H22C 110.9
C21B C22B H22C 110.9
C23B C22B H22D 110.9
C21B C22B H22D 110.9
H22C C22B H22D 108.9
C24B C23B C22B 107.9(10)
C24B C23B H23C 110.1
C22B C23B H23C 110.1
C24B C23B H23D 110.1
C22B C23B H23D 110.1
H23C C23B H23D 108.4
O6B C24B C23B 103.9(9)
O6B C24B H24C 111.0
C23B C24B H24C 111.0
O6B C24B H24D 111.0
C23B C24B H24D 111.0
H24C C24B H24D 109.0
C25B O7B C28B 104.3(8)
C25B O7B Dy3B 127.5(6)
C28B O7B Dy3B 125.7(7)
O7B C25B C26B 99.6(9)
O7B C25B H25C 111.9
C26B C25B H25C 111.9
O7B C25B H25D 111.9
C26B C25B H25D 111.9
H25C C25B H25D 109.6
C27B C26B C25B 105.2(10)
C27B C26B H26C 110.7
C25B C26B H26C 110.7
C27B C26B H26D 110.7
C25B C26B H26D 110.7
H26C C26B H26D 108.8
C26B C27B C28B 104.2(10)
C26B C27B H27C 110.9
C28B C27B H27C 110.9
C26B C27B H27D 110.9
C28B C27B H27D 110.9
H27C C27B H27D 108.9
O7B C28B C27B 104.8(10)
O7B C28B H28C 110.8
C27B C28B H28C 110.8
O7B C28B H28D 110.8
C27B C28B H28D 110.8
H28C C28B H28D 108.9
C32B O8B C29B 107.8(8)
C32B O8B Dy3B 121.4(7)
C29B O8B Dy3B 128.8(6)
O8B C29B C30B 104.5(10)
O8B C29B H29C 110.9
C30B C29B H29C 110.9
O8B C29B H29D 110.9
C30B C29B H29D 110.9
H29C C29B H29D 108.9
C31B C30B C29B 103.5(11)
C31B C30B H30C 111.1
C29B C30B H30C 111.1
C31B C30B H30D 111.1
C29B C30B H30D 111.1
H30C C30B H30D 109.0
C30B C31B C32B 106.5(11)
C30B C31B H31C 110.4
C32B C31B H31C 110.4
C30B C31B H31D 110.4
C32B C31B H31D 110.4
H31C C31B H31D 108.6
O8B C32B C31B 105.5(10)
O8B C32B H32C 110.6
C31B C32B H32C 110.6
O8B C32B H32D 110.6
C31B C32B H32D 110.6
H32C C32B H32D 108.8
C33B O9B C36B 109.4(9)
C33B O9B Dy3B 124.7(7)
C36B O9B Dy3B 125.4(6)
O9B C33B C34B 106.8(12)
O9B C33B H33C 110.4
C34B C33B H33C 110.4
O9B C33B H33D 110.4
C34B C33B H33D 110.4
H33C C33B H33D 108.6
C33B C34B C35B 100.9(11)
C33B C34B H34C 111.6
C35B C34B H34C 111.6
C33B C34B H34D 111.6
C35B C34B H34D 111.6
H34C C34B H34D 109.4
C36B C35B C34B 101.6(10)
C36B C35B H35C 111.4
C34B C35B H35C 111.4
C36B C35B H35D 111.4
C34B C35B H35D 111.4
H35C C35B H35D 109.3
O9B C36B C35B 103.5(9)
O9B C36B H36C 111.1
C35B C36B H36C 111.1
O9B C36B H36D 111.1
C35B C36B H36D 111.1
H36C C36B H36D 109.0
C37B O10B C40B 110.9(9)
C37B O10B Dy3B 128.4(6)
C40B O10B Dy3B 120.6(6)
O10B C37B C38B 104.4(10)
O10B C37B H37C 110.9
C38B C37B H37C 110.9
O10B C37B H37D 110.9
C38B C37B H37D 110.9
H37C C37B H37D 108.9
C37B C38B C39B 103.5(10)
C37B C38B H38C 111.1
C39B C38B H38C 111.1
C37B C38B H38D 111.1
C39B C38B H38D 111.1
H38C C38B H38D 109.0
C40B C39B C38B 101.7(9)
C40B C39B H39C 111.4
C38B C39B H39C 111.4
C40B C39B H39D 111.4
C38B C39B H39D 111.4
H39C C39B H39D 109.3
O10B C40B C39B 107.4(9)
O10B C40B H40C 110.2
C39B C40B H40C 110.2
O10B C40B H40D 110.2
C39B C40B H40D 110.2
H40C C40B H40D 108.5
C4S O1S C1S 106.5(9)
O1S C1S C2S 107.6(10)
O1S C1S H1SA 110.2
C2S C1S H1SA 110.2
O1S C1S H1SB 110.2
C2S C1S H1SB 110.2
H1SA C1S H1SB 108.5
C3S C2S C1S 103.4(11)
C3S C2S H2SA 111.1
C1S C2S H2SA 111.1
C3S C2S H2SB 111.1
C1S C2S H2SB 111.1
H2SA C2S H2SB 109.0
C2S C3S C4S 105.1(10)
C2S C3S H3SA 110.7
C4S C3S H3SA 110.7
C2S C3S H3SB 110.7
C4S C3S H3SB 110.7
H3SA C3S H3SB 108.8
O1S C4S C3S 108.9(10)
O1S C4S H4SA 109.9
C3S C4S H4SA 109.9
O1S C4S H4SB 109.9
C3S C4S H4SB 109.9
H4SA C4S H4SB 108.3
C8S O2S C5S 107.2(9)
O2S C5S C6S 110.1(10)
O2S C5S H5SA 109.6
C6S C5S H5SA 109.6
O2S C5S H5SB 109.6
C6S C5S H5SB 109.6
H5SA C5S H5SB 108.2
C7S C6S C5S 101.1(10)
C7S C6S H6SA 111.6
C5S C6S H6SA 111.6
C7S C6S H6SB 111.6
C5S C6S H6SB 111.6
H6SA C6S H6SB 109.4
C8S C7S C6S 104.4(10)
C8S C7S H7SA 110.9
C6S C7S H7SA 110.9
C8S C7S H7SB 110.9
C6S C7S H7SB 110.9
H7SA C7S H7SB 108.9
O2S C8S C7S 106.2(10)
O2S C8S H8SA 110.5
C7S C8S H8SA 110.5
O2S C8S H8SB 110.5
C7S C8S H8SB 110.5
H8SA C8S H8SB 108.7
C12S O3S C9S 108.5(9)
O3S C9S C10S 104.0(9)
O3S C9S H9SA 111.0
C10S C9S H9SA 111.0
O3S C9S H9SB 111.0
C10S C9S H9SB 111.0
H9SA C9S H9SB 109.0
C9S C10S C11S 105.9(9)
C9S C10S H10E 110.6
C11S C10S H10E 110.6
C9S C10S H10F 110.6
C11S C10S H10F 110.6
H10E C10S H10F 108.7
C12S C11S C10S 96.3(9)
C12S C11S H11E 112.5
C10S C11S H11E 112.5
C12S C11S H11F 112.5
C10S C11S H11F 112.5
H11E C11S H11F 110.0
O3S C12S C11S 107.1(9)
O3S C12S H12E 110.3
C11S C12S H12E 110.3
O3S C12S H12F 110.3
C11S C12S H12F 110.3
H12E C12S H12F 108.6
C16S O4S C13S 104.3(9)
O4S C13S C14S 106.2(11)
O4S C13S H13E 110.5
C14S C13S H13E 110.5
O4S C13S H13F 110.5
C14S C13S H13F 110.5
H13E C13S H13F 108.7
C13S C14S C15S 96.0(11)
C13S C14S H14E 112.6
C15S C14S H14E 112.6
C13S C14S H14F 112.6
C15S C14S H14F 112.6
H14E C14S H14F 110.1
C16S C15S C14S 100.2(10)
C16S C15S H15E 111.7
C14S C15S H15E 111.7
C16S C15S H15F 111.7
C14S C15S H15F 111.7
H15E C15S H15F 109.5
O4S C16S C15S 108.2(10)
O4S C16S H16E 110.0
C15S C16S H16E 110.0
O4S C16S H16F 110.0
C15S C16S H16F 110.0
H16E C16S H16F 108.4

loop_
_geom_bond_atom_site_label_1
_geom_bond_atom_site_label_2
_geom_bond_distance
Dy1A O1A 2.452(7)
Dy1A N1A 2.458(9)
Dy1A O3A 2.477(7)
Dy1A O4A 2.494(7)
Dy1A O2A 2.544(7)
Dy1A S1A 2.861(3)
Dy1A I2A 3.1086(8)
Dy1A I1A 3.1178(8)
Dy2A N2A 2.493(8)
Dy2A O5A 2.502(7)
Dy2A O6A 2.585(7)
Dy2A S3A 2.805(3)
Dy2A S4A 2.834(2)
Dy2A S1A 2.896(3)
Dy2A I4A 3.1865(9)
Dy2A I3A 3.2142(9)
Dy2A Dy3A 3.9566(8)
Dy3A N2A 2.482(8)
Dy3A O8A 2.519(7)
Dy3A O10A 2.539(7)
Dy3A O9A 2.550(7)
Dy3A O7A 2.597(8)
Dy3A S4A 2.787(2)
Dy3A S3A 2.795(2)
Dy3A I5A 3.1576(8)
S1A N1A 1.706(8)
S2A N2A 1.500(9)
S2A N1A 1.561(9)
S3A S4A 2.091(4)
O1A C4A 1.442(12)
O1A C1A 1.457(14)
C1A C2A 1.528(16)
C1A H1AA 0.9900
C1A H1AB 0.9900
C2A C3A 1.494(16)
C2A H2AA 0.9900
C2A H2AB 0.9900
C3A C4A 1.453(16)
C3A H3AA 0.9900
C3A H3AB 0.9900
C4A H4AA 0.9900
C4A H4AB 0.9900
O2A C5A 1.457(13)
O2A C8A 1.461(13)
C5A C6A 1.485(17)
C5A H5AA 0.9900
C5A H5AB 0.9900
C6A C7A 1.556(19)
C6A H6AA 0.9900
C6A H6AB 0.9900
C7A C8A 1.446(16)
C7A H7AA 0.9900
C7A H7AB 0.9900
C8A H8AA 0.9900
C8A H8AB 0.9900
O3A C9A 1.461(13)
O3A C12A 1.463(14)
C9A C10A 1.512(18)
C9A H9AA 0.9900
C9A H9AB 0.9900
C10A C11A 1.580(18)
C10A H10A 0.9900
C10A H10B 0.9900
C11A C12A 1.365(18)
C11A H11A 0.9900
C11A H11B 0.9900
C12A H12A 0.9900
C12A H12B 0.9900
O4A C13A 1.425(13)
O4A C16A 1.431(13)
C13A C14A 1.506(19)
C13A H13A 0.9900
C13A H13B 0.9900
C14A C15A 1.506(17)
C14A H14A 0.9900
C14A H14B 0.9900
C15A C16A 1.526(17)
C15A H15A 0.9900
C15A H15B 0.9900
C16A H16A 0.9900
C16A H16B 0.9900
O5A C20A 1.422(14)
O5A C17A 1.477(15)
C17A C18A 1.431(19)
C17A H17A 0.9900
C17A H17B 0.9900
C18A C19A 1.531(19)
C18A H18A 0.9900
C18A H18B 0.9900
C19A C20A 1.518(18)
C19A H19A 0.9900
C19A H19B 0.9900
C20A H20A 0.9900
C20A H20B 0.9900
O6A C21A 1.440(13)
O6A C24A 1.442(12)
C21A C22A 1.478(16)
C21A H21A 0.9900
C21A H21B 0.9900
C22A C23A 1.600(16)
C22A H22A 0.9900
C22A H22B 0.9900
C23A C24A 1.468(17)
C23A H23A 0.9900
C23A H23B 0.9900
C24A H24A 0.9900
C24A H24B 0.9900
O7A C28A 1.415(14)
O7A C25A 1.443(14)
C25A C26A 1.480(17)
C25A H25A 0.9900
C25A H25B 0.9900
C26A C27A 1.504(17)
C26A H26A 0.9900
C26A H26B 0.9900
C27A C28A 1.558(19)
C27A H27A 0.9900
C27A H27B 0.9900
C28A H28A 0.9900
C28A H28B 0.9900
O8A C32A 1.422(15)
O8A C29A 1.464(14)
C29A C30A 1.508(19)
C29A H29A 0.9900
C29A H29B 0.9900
C30A C31A 1.54(2)
C30A H30A 0.9900
C30A H30B 0.9900
C31A C32A 1.508(17)
C31A H31A 0.9900
C31A H31B 0.9900
C32A H32A 0.9900
C32A H32B 0.9900
O9A C33A 1.438(16)
O9A C36A 1.465(13)
C33A C34A 1.517(19)
C33A H33A 0.9900
C33A H33B 0.9900
C34A C35A 1.557(19)
C34A H34A 0.9900
C34A H34B 0.9900
C35A C36A 1.474(17)
C35A H35A 0.9900
C35A H35B 0.9900
C36A H36A 0.9900
C36A H36B 0.9900
O10A C40A 1.420(13)
O10A C37A 1.448(14)
C37A C38A 1.494(18)
C37A H37A 0.9900
C37A H37B 0.9900
C38A C39A 1.470(18)
C38A H38A 0.9900
C38A H38B 0.9900
C39A C40A 1.592(17)
C39A H39A 0.9900
C39A H39B 0.9900
C40A H40A 0.9900
C40A H40B 0.9900
Dy1B O1B 2.425(7)
Dy1B N1B 2.443(9)
Dy1B O4B 2.470(7)
Dy1B O3B 2.510(7)
Dy1B O2B 2.587(7)
Dy1B S1B 2.881(2)
Dy1B I1B 3.1144(9)
Dy1B I2B 3.1227(9)
Dy2B N2B 2.478(8)
Dy2B O6B 2.486(7)
Dy2B O5B 2.564(7)
Dy2B S4B 2.807(2)
Dy2B S3B 2.838(2)
Dy2B S1B 2.931(2)
Dy2B I4B 3.1783(9)
Dy2B I3B 3.1904(9)
Dy2B Dy3B 3.9643(8)
Dy3B N2B 2.482(8)
Dy3B O7B 2.518(8)
Dy3B O9B 2.543(7)
Dy3B O8B 2.556(8)
Dy3B O10B 2.564(8)
Dy3B S3B 2.776(2)
Dy3B S4B 2.809(2)
Dy3B I5B 3.1630(9)
S1B N1B 1.665(9)
S2B N2B 1.539(8)
S2B N1B 1.607(9)
S3B S4B 2.067(3)
O1B C4B 1.431(12)
O1B C1B 1.491(13)
C1B C2B 1.572(17)
C1B H1BA 0.9900
C1B H1BB 0.9900
C2B C3B 1.582(15)
C2B H2BA 0.9900
C2B H2BB 0.9900
C3B C4B 1.444(16)
C3B H3BA 0.9900
C3B H3BB 0.9900
C4B H4BA 0.9900
C4B H4BB 0.9900
O2B C5B 1.418(13)
O2B C8B 1.447(13)
C5B C6B 1.558(17)
C5B H5BA 0.9900
C5B H5BB 0.9900
C6B C7B 1.47(2)
C6B H6BA 0.9900
C6B H6BB 0.9900
C7B C8B 1.501(17)
C7B H7BA 0.9900
C7B H7BB 0.9900
C8B H8BA 0.9900
C8B H8BB 0.9900
O3B C12B 1.445(13)
O3B C9B 1.450(13)
C9B C10B 1.565(16)
C9B H9BA 0.9900
C9B H9BB 0.9900
C10B C11B 1.472(18)
C10B H10C 0.9900
C10B H10D 0.9900
C11B C12B 1.531(17)
C11B H11C 0.9900
C11B H11D 0.9900
C12B H12C 0.9900
C12B H12D 0.9900
O4B C13B 1.465(14)
O4B C16B 1.476(12)
C13B C14B 1.520(17)
C13B H13C 0.9900
C13B H13D 0.9900
C14B C15B 1.501(17)
C14B H14C 0.9900
C14B H14D 0.9900
C15B C16B 1.472(17)
C15B H15C 0.9900
C15B H15D 0.9900
C16B H16C 0.9900
C16B H16D 0.9900
O5B C20B 1.433(14)
O5B C17B 1.453(13)
C17B C18B 1.516(18)
C17B H17C 0.9900
C17B H17D 0.9900
C18B C19B 1.509(19)
C18B H18C 0.9900
C18B H18D 0.9900
C19B C20B 1.543(17)
C19B H19C 0.9900
C19B H19D 0.9900
C20B H20C 0.9900
C20B H20D 0.9900
O6B C21B 1.431(14)
O6B C24B 1.470(12)
C21B C22B 1.521(16)
C21B H21C 0.9900
C21B H21D 0.9900
C22B C23B 1.502(17)
C22B H22C 0.9900
C22B H22D 0.9900
C23B C24B 1.472(16)
C23B H23C 0.9900
C23B H23D 0.9900
C24B H24C 0.9900
C24B H24D 0.9900
O7B C25B 1.424(14)
O7B C28B 1.430(14)
C25B C26B 1.589(17)
C25B H25C 0.9900
C25B H25D 0.9900
C26B C27B 1.45(2)
C26B H26C 0.9900
C26B H26D 0.9900
C27B C28B 1.529(18)
C27B H27C 0.9900
C27B H27D 0.9900
C28B H28C 0.9900
C28B H28D 0.9900
O8B C32B 1.463(14)
O8B C29B 1.463(14)
C29B C30B 1.543(16)
C29B H29C 0.9900
C29B H29D 0.9900
C30B C31B 1.414(19)
C30B H30C 0.9900
C30B H30D 0.9900
C31B C32B 1.468(19)
C31B H31C 0.9900
C31B H31D 0.9900
C32B H32C 0.9900
C32B H32D 0.9900
O9B C33B 1.444(15)
O9B C36B 1.453(13)
C33B C34B 1.47(2)
C33B H33C 0.9900
C33B H33D 0.9900
C34B C35B 1.53(2)
C34B H34C 0.9900
C34B H34D 0.9900
C35B C36B 1.531(16)
C35B H35C 0.9900
C35B H35D 0.9900
C36B H36C 0.9900
C36B H36D 0.9900
O10B C37B 1.462(14)
O10B C40B 1.475(13)
C37B C38B 1.545(18)
C37B H37C 0.9900
C37B H37D 0.9900
C38B C39B 1.592(16)
C38B H38C 0.9900
C38B H38D 0.9900
C39B C40B 1.485(17)
C39B H39C 0.9900
C39B H39D 0.9900
C40B H40C 0.9900
C40B H40D 0.9900
O1S C4S 1.368(13)
O1S C1S 1.426(14)
C1S C2S 1.495(15)
C1S H1SA 0.9900
C1S H1SB 0.9900
C2S C3S 1.487(15)
C2S H2SA 0.9900
C2S H2SB 0.9900
C3S C4S 1.510(15)
C3S H3SA 0.9900
C3S H3SB 0.9900
C4S H4SA 0.9900
C4S H4SB 0.9900
O2S C8S 1.401(13)
O2S C5S 1.427(13)
C5S C6S 1.508(13)
C5S H5SA 0.9900
C5S H5SB 0.9900
C6S C7S 1.499(16)
C6S H6SA 0.9900
C6S H6SB 0.9900
C7S C8S 1.495(14)
C7S H7SA 0.9900
C7S H7SB 0.9900
C8S H8SA 0.9900
C8S H8SB 0.9900
O3S C12S 1.398(13)
O3S C9S 1.433(13)
C9S C10S 1.503(13)
C9S H9SA 0.9900
C9S H9SB 0.9900
C10S C11S 1.523(14)
C10S H10E 0.9900
C10S H10F 0.9900
C11S C12S 1.495(12)
C11S H11E 0.9900
C11S H11F 0.9900
C12S H12E 0.9900
C12S H12F 0.9900
O4S C16S 1.394(12)
O4S C13S 1.434(15)
C13S C14S 1.477(15)
C13S H13E 0.9900
C13S H13F 0.9900
C14S C15S 1.516(15)
C14S H14E 0.9900
C14S H14F 0.9900
C15S C16S 1.513(14)
C15S H15E 0.9900
C15S H15F 0.9900
C16S H16E 0.9900
C16S H16F 0.9900
